data_1547665
loop_
_publ_author_name
'Hwang, Ji Young'
'Jeon, Hae-Geun'
'Choi, Ye Rin'
'Kim, Junyoung'
'Kang, Philjae'
'Lee, Seungwon'
'Jeong, Kyu-Sung'

_publ_section_title
;
 Aromatic Hybrid Foldamer with a Hydrophilic Helical Cavity Capable of
 Encapsulating Glucose.
;
_journal_issue 20
_journal_name_full 'Organic letters'
_journal_page_first 5625
_journal_page_last 5628
_journal_paper_doi 10.1021/acs.orglett.7b02768
_journal_volume 19
_journal_year 2017
_chemical_formula_moiety 'C150 H130 N14 O2, 4(H2 O)'
_chemical_formula_sum 'C150 H138 N14 O6'
_chemical_formula_weight 2232.74
_space_group_crystal_system triclinic
_space_group_IT_number 2
_space_group_name_Hall '-P 1'
_space_group_name_H-M_alt 'P -1'
_symmetry_space_group_name_Hall '-P 1'
_symmetry_space_group_name_H-M 'P -1'
_atom_sites_solution_hydrogens mixed
_audit_creation_date 2017-02-06
_audit_creation_method
;
Olex2 1.2
(compiled 2017.01.04 svn.r3372 for OlexSys, GUI svn.r5292)
;
_cell_angle_alpha 117.27(3)
_cell_angle_beta 92.88(3)
_cell_angle_gamma 96.46(3)
_cell_formula_units_Z 2
_cell_length_a 17.226(3)
_cell_length_b 22.283(5)
_cell_length_c 24.020(5)
_cell_measurement_reflns_used 199278
_cell_measurement_temperature 100
_cell_measurement_theta_max 50.00
_cell_measurement_theta_min 0.63
_cell_volume 8089(4)
_computing_molecular_graphics 'Olex2 (Dolomanov et al., 2009)'
_computing_publication_material 'Olex2 (Dolomanov et al., 2009)'
_computing_structure_refinement 'ShelXL (Sheldrick, 2015)'
_computing_structure_solution 'XT (Sheldrick, 2015)'
_diffrn_ambient_temperature 100.0
_diffrn_measured_fraction_theta_full 0.941
_diffrn_measured_fraction_theta_max 0.935
_diffrn_measurement_device_type 'CCD area detector'
_diffrn_measurement_method '\w scans'
_diffrn_radiation_type synchrotron
_diffrn_radiation_wavelength 0.700
_diffrn_reflns_av_R_equivalents 0.0582
_diffrn_reflns_av_unetI/netI 0.0932
_diffrn_reflns_Laue_measured_fraction_full 0.941
_diffrn_reflns_Laue_measured_fraction_max 0.935
_diffrn_reflns_limit_h_max 21
_diffrn_reflns_limit_h_min -21
_diffrn_reflns_limit_k_max 28
_diffrn_reflns_limit_k_min -28
_diffrn_reflns_limit_l_max 29
_diffrn_reflns_limit_l_min -29
_diffrn_reflns_number 64459
_diffrn_reflns_point_group_measured_fraction_full 0.941
_diffrn_reflns_point_group_measured_fraction_max 0.935
_diffrn_reflns_theta_full 24.835
_diffrn_reflns_theta_max 26.499
_diffrn_reflns_theta_min 1.522
_diffrn_source 'Fixed gap multiple wiggler beamline'
_diffrn_standards_number 0
_exptl_absorpt_coefficient_mu 0.055
_exptl_absorpt_correction_T_max 1.000
_exptl_absorpt_correction_T_min 0.999
_exptl_absorpt_correction_type multi-scan
_exptl_absorpt_process_details HKL3000
_exptl_crystal_colour 'clear light yellow'
_exptl_crystal_colour_lustre clear
_exptl_crystal_colour_modifier light
_exptl_crystal_colour_primary yellow
_exptl_crystal_density_diffrn 0.917
_exptl_crystal_density_method 'not measured'
_exptl_crystal_description needle
_exptl_crystal_F_000 2368
_exptl_crystal_size_max 0.01
_exptl_crystal_size_mid 0.005
_exptl_crystal_size_min 0.005
_refine_diff_density_max 0.680
_refine_diff_density_min -0.308
_refine_diff_density_rms 0.059
_refine_ls_extinction_method none
_refine_ls_goodness_of_fit_ref 0.975
_refine_ls_hydrogen_treatment constr
_refine_ls_matrix_type full
_refine_ls_number_parameters 1632
_refine_ls_number_reflns 32830
_refine_ls_number_restraints 57
_refine_ls_restrained_S_all 0.986
_refine_ls_R_factor_all 0.1629
_refine_ls_R_factor_gt 0.0969
_refine_ls_shift/su_max 0.000
_refine_ls_shift/su_mean 0.000
_refine_ls_structure_factor_coef Fsqd
_refine_ls_weighting_details 'w=1/[\s^2^(Fo^2^)+(0.1857P)^2^] where P=(Fo^2^+2Fc^2^)/3'
_refine_ls_weighting_scheme calc
_refine_ls_wR_factor_gt 0.2701
_refine_ls_wR_factor_ref 0.3110
_reflns_Friedel_coverage 0.000
_reflns_number_gt 14777
_reflns_number_total 32830
_reflns_threshold_expression 'I > 2\s(I)'
_cod_data_source_file ol7b02768_si_002.cif
_cod_data_source_block tri
_cod_depositor_comments 'Adding full bibliography for 1547665.cif.'
_cod_original_cell_volume 8089(3)
_cod_database_code 1547665
_shelx_shelxl_version_number 2016/6
_shelx_space_group_comment
;
The symmetry employed for this shelxl refinement is uniquely defined
by the following loop, which should always be used as a source of
symmetry information in preference to the above space-group names.
They are only intended as comments.
;
_olex2_refinement_description
;
1. Fixed Uiso
 At 1.2 times of:
  All C(H) groups, All N(H) groups
 At 1.5 times of:
  All C(H,H,H) groups, All O(H) groups, All O(H,H) groups
2. Restrained distances
 C148-C147 = C248-C147
 1.5 with sigma of 0.02
 C153-C151 \\sim C152-C151 \\sim C154-C151
 with sigma of 0.02
 C149-C147 \\sim C250-C147
 with sigma of 0.02
 C254-C151 \\sim C253-C151 \\sim C252-C151
 with sigma of 0.02
3. Uiso/Uaniso restraints and constraints
Uanis(C249) \\sim Ueq: with sigma of 0.1 and sigma for terminal atoms of 0.05
Uanis(C149) \\sim Ueq: with sigma of 0.1 and sigma for terminal atoms of 0.05
Uanis(C147) \\sim Ueq: with sigma of 0.1 and sigma for terminal atoms of 0.05
Uanis(C150) \\sim Ueq: with sigma of 0.05 and sigma for terminal atoms of 0.05
Uanis(C160) \\sim Ueq: with sigma of 0.1 and sigma for terminal atoms of 0.05
Uanis(C158) \\sim Ueq: with sigma of 0.5 and sigma for terminal atoms of 0.01
Uanis(C254) \\sim Ueq: with sigma of 0.1 and sigma for terminal atoms of 0.05
Uanis(C253) \\sim Ueq: with sigma of 0.1 and sigma for terminal atoms of 0.05
4. Rigid body (RIGU) restrains
 C248, C249
 with sigma for 1-2 distances of 0.004 and sigma for 1-3 distances of 0.001
 C250, C149
 with sigma for 1-2 distances of 0.004 and sigma for 1-3 distances of 0.004
 C252, C253, C254, C152, C153, C154
 with sigma for 1-2 distances of 0.004 and sigma for 1-3 distances of 0.004
5. Others
 Fixed Sof: C248(0.5) H24A(0.5) H24B(0.5) H24C(0.5) C249(0.5) H24D(0.5)
 H24E(0.5) H24F(0.5) C250(0.5) H25A(0.5) H25B(0.5) H25C(0.5) C252(0.5)
 H25D(0.5) H25E(0.5) H25F(0.5) C253(0.5) H25G(0.5) H25H(0.5) H25I(0.5)
 C254(0.5) H25J(0.5) H25K(0.5) H25L(0.5) C148(0.5) H14S(0.5) H14T(0.5)
 H14U(0.5) C149(0.5) H14V(0.5) H14W(0.5) H14X(0.5) C150(0.5) H15J(0.5)
 H15K(0.5) H15L(0.5) C152(0.5) H15M(0.5) H15N(0.5) H15O(0.5) C153(0.5)
 H15P(0.5) H15Q(0.5) H15R(0.5) C154(0.5) H15S(0.5) H15T(0.5) H15U(0.5)
6.a Free rotating group:
 O170(H17A,H17B), O169(H16S,H16T), O167(H16U,H16V), O168(H16W,H16X)
6.b Me refined with riding coordinates:
 C150(H15J,H15K,H15L)
6.c Aromatic/amide H refined with riding coordinates:
 N3(H3), N6(H6), N23(H23), N26(H26), N43(H43), N46(H46), N63(H63), N66(H66),
 C9(H9), C11(H11), C14(H14), C15(H15), C18(H18), C20(H20), C29(H29), C31(H31),
 C34(H34), C35(H35), C38(H38), C40(H40), C49(H49), C51(H51), C54(H54), C55(H55),
  C58(H58), C60(H60), C69(H69), C71(H71), C74(H74), C75(H75), C78(H78),
 C80(H80), C86(H86), C87(H87), C89(H89), C90(H90), C96(H96), C97(H97), C99(H99),
  C100(H100), C106(H106), C107(H107), C109(H109), C110(H110)
6.d Idealised Me refined as rotating group:
 C129(H12A,H12B,H12C), C130(H13A,H13B,H13C), C133(H13D,H13E,H13F), C134(H13G,
 H13H,H13I), C136(H13J,H13K,H13L), C137(H13M,H13N,H13O), C138(H13P,H13Q,H13R),
 C140(H14A,H14B,H14C), C141(H14D,H14E,H14F), C142(H14G,H14H,H14I), C144(H14J,
 H14K,H14L), C145(H14M,H14N,H14O), C146(H14P,H14Q,H14R), C156(H15A,H15B,H15C),
 C157(H15D,H15E,H15F), C158(H15G,H15H,H15I), C160(H16A,H16B,H16C), C161(H16D,
 H16E,H16F), C162(H16G,H16H,H16I), C164(H16J,H16K,H16L), C165(H16M,H16N,H16O),
 C166(H16P,H16Q,H16R), C248(H24A,H24B,H24C), C249(H24D,H24E,H24F), C250(H25A,
 H25B,H25C), C252(H25D,H25E,H25F), C253(H25G,H25H,H25I), C254(H25J,H25K,H25L),
 C148(H14S,H14T,H14U), C149(H14V,H14W,H14X), C152(H15M,H15N,H15O), C153(H15P,
 H15Q,H15R), C154(H15S,H15T,H15U)
6.e Idealised tetrahedral OH refined as rotating group:
 O128(H128), O132(H132)
;
_olex2_submission_special_instructions 'No special instructions were received'

loop_
_space_group_symop_operation_xyz
'x, y, z'
'-x, -y, -z'

loop_
_atom_site_label
_atom_site_type_symbol
_atom_site_fract_x
_atom_site_fract_y
_atom_site_fract_z
_atom_site_U_iso_or_equiv
_atom_site_adp_type
_atom_site_occupancy
_atom_site_site_symmetry_order
_atom_site_calc_flag
_atom_site_refinement_flags_posn
_atom_site_refinement_flags_adp
_atom_site_refinement_flags_occupancy
_atom_site_disorder_assembly
_atom_site_disorder_group
O128 O 0.45262(14) 0.66010(11) 0.84666(11) 0.0568(6) Uani 1 1 d . . . . .
H128 H 0.473691 0.625968 0.841492 0.085 Uiso 1 1 calc GR . . . .
O132 O 0.68810(14) 0.49350(12) 0.75465(12) 0.0655(7) Uani 1 1 d . . . . .
H132 H 0.642470 0.497141 0.743791 0.098 Uiso 1 1 calc GR . . . .
N3 N 0.29080(14) 0.43097(12) 0.80465(12) 0.0456(6) Uani 1 1 d . . . . .
H3 H 0.328445 0.463044 0.831206 0.055 Uiso 1 1 calc R . . . .
N6 N 0.39472(15) 0.35399(12) 0.85410(12) 0.0475(6) Uani 1 1 d . . . . .
H6 H 0.419469 0.396273 0.871990 0.057 Uiso 1 1 calc R . . . .
N23 N 0.54051(15) 0.78042(13) 0.85848(13) 0.0492(7) Uani 1 1 d . . . . .
H23 H 0.540118 0.739526 0.855515 0.059 Uiso 1 1 calc R . . . .
N26 N 0.40919(16) 0.68624(14) 0.74426(13) 0.0548(7) Uani 1 1 d . . . . .
H26 H 0.425290 0.657739 0.756689 0.066 Uiso 1 1 calc R . . . .
N43 N 0.73634(16) 0.45403(12) 0.85356(13) 0.0510(7) Uani 1 1 d . . . . .
H43 H 0.699267 0.454022 0.826971 0.061 Uiso 1 1 calc R . . . .
N46 N 0.77361(15) 0.59983(13) 0.86210(13) 0.0497(6) Uani 1 1 d . . . . .
H46 H 0.732961 0.579171 0.832993 0.060 Uiso 1 1 calc R . . . .
N63 N 0.38619(18) 0.34270(17) 0.49564(15) 0.0697(9) Uani 1 1 d . . . . .
H63 H 0.421429 0.379176 0.518110 0.084 Uiso 1 1 calc R . . . .
N66 N 0.5130(2) 0.29141(16) 0.55527(15) 0.0708(9) Uani 1 1 d . . . . .
H66 H 0.533005 0.333760 0.565643 0.085 Uiso 1 1 calc R . . . .
N82 N 0.60746(15) 0.53164(12) 0.96582(12) 0.0437(6) Uani 1 1 d . . . . .
N84 N 0.63601(15) 0.63876(12) 0.97252(12) 0.0463(6) Uani 1 1 d . . . . .
N92 N 0.41411(16) 0.43287(14) 0.69159(13) 0.0541(7) Uani 1 1 d . . . . .
N94 N 0.48944(17) 0.37769(14) 0.72973(14) 0.0568(7) Uani 1 1 d . . . . .
N102 N 0.58333(16) 0.62846(14) 0.68367(14) 0.0560(7) Uani 1 1 d . . . . .
N104 N 0.48914(16) 0.56973(15) 0.59764(14) 0.0606(8) Uani 1 1 d . . . . .
C1 C 0.22246(18) 0.49730(17) 0.76329(16) 0.0516(8) Uani 1 1 d . . . . .
C2 C 0.23298(19) 0.43927(16) 0.76808(16) 0.0510(8) Uani 1 1 d . . . . .
C4 C 0.27924(19) 0.36335(16) 0.79225(16) 0.0522(8) Uani 1 1 d . . . . .
C5 C 0.32552(19) 0.32934(15) 0.81430(15) 0.0471(7) Uani 1 1 d . . . . .
C7 C 0.4179(2) 0.30073(14) 0.86073(15) 0.0481(8) Uani 1 1 d . . . . .
C8 C 0.4848(2) 0.30135(15) 0.89553(16) 0.0504(8) Uani 1 1 d . . . . .
C9 C 0.4971(2) 0.24013(15) 0.89511(17) 0.0570(9) Uani 1 1 d . . . . .
H9 H 0.543008 0.239488 0.918309 0.068 Uiso 1 1 calc R . . . .
C10 C 0.4433(2) 0.17941(16) 0.86128(19) 0.0615(10) Uani 1 1 d . . . . .
C11 C 0.3769(2) 0.18128(16) 0.82743(18) 0.0615(9) Uani 1 1 d . . . . .
H11 H 0.339685 0.140861 0.804975 0.074 Uiso 1 1 calc R . . . .
C12 C 0.3629(2) 0.24074(16) 0.82529(17) 0.0558(9) Uani 1 1 d . . . . .
C13 C 0.3026(2) 0.25916(15) 0.79519(16) 0.0536(8) Uani 1 1 d . . . . .
C14 C 0.2341(2) 0.22377(18) 0.75149(18) 0.0655(10) Uani 1 1 d . . . . .
H14 H 0.218882 0.176365 0.737693 0.079 Uiso 1 1 calc R . . . .
C15 C 0.1906(2) 0.25648(18) 0.72942(19) 0.0665(10) Uani 1 1 d . . . . .
H15 H 0.144842 0.232042 0.700512 0.080 Uiso 1 1 calc R . . . .
C16 C 0.21258(19) 0.32729(17) 0.74898(17) 0.0569(9) Uani 1 1 d . . . . .
C17 C 0.18320(19) 0.37607(18) 0.73139(17) 0.0570(9) Uani 1 1 d . . . . .
C18 C 0.1242(2) 0.3719(2) 0.68777(18) 0.0643(10) Uani 1 1 d . . . . .
H18 H 0.090169 0.329931 0.663023 0.077 Uiso 1 1 calc R . . . .
C19 C 0.1146(2) 0.4289(2) 0.68017(19) 0.0677(10) Uani 1 1 d . . . . .
C20 C 0.16332(19) 0.4910(2) 0.71719(17) 0.0601(9) Uani 1 1 d . . . . .
H20 H 0.156662 0.529556 0.711327 0.072 Uiso 1 1 calc R . . . .
C21 C 0.64128(19) 0.84961(15) 0.95225(16) 0.0505(8) Uani 1 1 d . . . . .
C22 C 0.58760(18) 0.83946(14) 0.90196(16) 0.0468(8) Uani 1 1 d . . . . .
C24 C 0.4944(2) 0.79651(16) 0.82069(16) 0.0508(8) Uani 1 1 d . . . . .
C25 C 0.4362(2) 0.75493(17) 0.77074(16) 0.0526(8) Uani 1 1 d . . . . .
C27 C 0.3526(2) 0.66960(19) 0.69498(17) 0.0584(9) Uani 1 1 d . . . . .
C28 C 0.3101(2) 0.6055(2) 0.65342(18) 0.0632(10) Uani 1 1 d . . . . .
C29 C 0.2548(2) 0.6033(2) 0.60755(19) 0.0764(12) Uani 1 1 d . . . . .
H29 H 0.224573 0.560590 0.578971 0.092 Uiso 1 1 calc R . . . .
C30 C 0.2422(3) 0.6617(3) 0.6020(2) 0.0841(13) Uani 1 1 d . . . . .
C31 C 0.2865(3) 0.7229(3) 0.6428(2) 0.0789(12) Uani 1 1 d . . . . .
H31 H 0.279144 0.762630 0.639088 0.095 Uiso 1 1 calc R . . . .
C32 C 0.3426(2) 0.7284(2) 0.68989(19) 0.0662(10) Uani 1 1 d . . . . .
C33 C 0.3971(2) 0.7846(2) 0.73862(17) 0.0634(10) Uani 1 1 d . . . . .
C34 C 0.4163(3) 0.8528(2) 0.7547(2) 0.0696(11) Uani 1 1 d . . . . .
H34 H 0.389701 0.871467 0.732108 0.084 Uiso 1 1 calc R . . . .
C35 C 0.4733(3) 0.8934(2) 0.8031(2) 0.0720(11) Uani 1 1 d . . . . .
H35 H 0.486130 0.940446 0.814478 0.086 Uiso 1 1 calc R . . . .
C36 C 0.5139(2) 0.86505(16) 0.83676(17) 0.0545(9) Uani 1 1 d . . . . .
C37 C 0.5728(2) 0.89323(16) 0.89022(17) 0.0528(8) Uani 1 1 d . . . . .
C38 C 0.6132(2) 0.95888(17) 0.92949(19) 0.0619(10) Uani 1 1 d . . . . .
H38 H 0.603964 0.995498 0.921319 0.074 Uiso 1 1 calc R . . . .
C39 C 0.6669(2) 0.97148(15) 0.98058(18) 0.0551(9) Uani 1 1 d . . . . .
C40 C 0.67914(19) 0.91546(15) 0.98980(17) 0.0531(8) Uani 1 1 d . . . . .
H40 H 0.715901 0.923273 1.024138 0.064 Uiso 1 1 calc R . . . .
C41 C 0.6970(2) 0.33771(17) 0.84196(18) 0.0573(9) Uani 1 1 d . . . . .
C42 C 0.7455(2) 0.40063(17) 0.86596(17) 0.0537(8) Uani 1 1 d . . . . .
C44 C 0.79515(19) 0.50747(16) 0.88988(17) 0.0528(8) Uani 1 1 d . . . . .
C45 C 0.81101(18) 0.57171(16) 0.89502(16) 0.0493(8) Uani 1 1 d . . . . .
C47 C 0.81123(18) 0.66602(16) 0.88291(17) 0.0510(8) Uani 1 1 d . . . . .
C48 C 0.79502(19) 0.71324(17) 0.86299(17) 0.0556(9) Uani 1 1 d . . . . .
C49 C 0.8421(2) 0.77748(17) 0.89269(19) 0.0620(10) Uani 1 1 d . . . . .
H49 H 0.831402 0.811168 0.880787 0.074 Uiso 1 1 calc R . . . .
C50 C 0.9045(2) 0.79376(17) 0.93932(19) 0.0655(10) Uani 1 1 d . . . . .
C51 C 0.9179(2) 0.74583(16) 0.95897(18) 0.0601(9) Uani 1 1 d . . . . .
H51 H 0.958658 0.757183 0.991899 0.072 Uiso 1 1 calc R . . . .
C52 C 0.87243(19) 0.68109(16) 0.93101(17) 0.0541(8) Uani 1 1 d . . . . .
C53 C 0.87215(19) 0.61959(16) 0.93799(17) 0.0530(8) Uani 1 1 d . . . . .
C54 C 0.9186(2) 0.60164(17) 0.97707(17) 0.0569(9) Uani 1 1 d . . . . .
H54 H 0.959331 0.634416 1.007436 0.068 Uiso 1 1 calc R . . . .
C55 C 0.9047(2) 0.53754(17) 0.97092(18) 0.0583(9) Uani 1 1 d . . . . .
H55 H 0.936957 0.525303 0.996149 0.070 Uiso 1 1 calc R . . . .
C56 C 0.84333(19) 0.48936(17) 0.92786(16) 0.0531(8) Uani 1 1 d . . . . .
C57 C 0.8114(2) 0.41884(17) 0.91069(17) 0.0553(8) Uani 1 1 d . . . . .
C58 C 0.8301(2) 0.37129(18) 0.93016(19) 0.0626(10) Uani 1 1 d . . . . .
H58 H 0.873754 0.383050 0.960927 0.075 Uiso 1 1 calc R . . . .
C59 C 0.7855(2) 0.3077(2) 0.9049(2) 0.0730(11) Uani 1 1 d . . . . .
C60 C 0.7190(2) 0.29175(19) 0.8624(2) 0.0672(10) Uani 1 1 d . . . . .
H60 H 0.687428 0.248257 0.846712 0.081 Uiso 1 1 calc R . . . .
C61 C 0.2958(2) 0.3917(2) 0.44947(18) 0.0732(11) Uani 1 1 d . . . . .
C62 C 0.3198(2) 0.3392(2) 0.45914(19) 0.0710(11) Uani 1 1 d . . . . .
C64 C 0.3873(2) 0.2786(2) 0.4906(2) 0.0747(11) Uani 1 1 d . . . . .
C65 C 0.4425(3) 0.2559(2) 0.5174(2) 0.0771(12) Uani 1 1 d . . . . .
C67 C 0.5455(3) 0.2494(2) 0.57356(18) 0.0720(11) Uani 1 1 d . . . . .
C68 C 0.6139(3) 0.2638(2) 0.6134(2) 0.0747(11) Uani 1 1 d . . . . .
C69 C 0.6316(3) 0.2121(2) 0.6284(2) 0.0815(12) Uani 1 1 d . . . . .
H69 H 0.677904 0.220612 0.655673 0.098 Uiso 1 1 calc R . . . .
C70 C 0.5829(3) 0.1483(2) 0.6042(2) 0.0917(14) Uani 1 1 d . . . . .
C71 C 0.5161(3) 0.1362(2) 0.5636(2) 0.0974(15) Uani 1 1 d . . . . .
H71 H 0.483798 0.092845 0.546213 0.117 Uiso 1 1 calc R . . . .
C72 C 0.4948(3) 0.1850(2) 0.5475(2) 0.0800(12) Uani 1 1 d . . . . .
C73 C 0.4304(3) 0.1901(2) 0.5101(2) 0.0850(13) Uani 1 1 d . . . . .
C74 C 0.3613(3) 0.1440(2) 0.4747(2) 0.0987(15) Uani 1 1 d . . . . .
H74 H 0.351418 0.099567 0.471278 0.118 Uiso 1 1 calc R . . . .
C75 C 0.3075(3) 0.1666(2) 0.4446(2) 0.0962(15) Uani 1 1 d . . . . .
H75 H 0.262376 0.136121 0.418357 0.115 Uiso 1 1 calc R . . . .
C76 C 0.3206(3) 0.2341(2) 0.4533(2) 0.0814(12) Uani 1 1 d . . . . .
C77 C 0.2770(3) 0.2727(2) 0.4320(2) 0.0821(12) Uani 1 1 d . . . . .
C78 C 0.2071(3) 0.2578(3) 0.3918(2) 0.0883(14) Uani 1 1 d . . . . .
H78 H 0.177555 0.213136 0.372524 0.106 Uiso 1 1 calc R . . . .
C79 C 0.1812(2) 0.3094(3) 0.3804(2) 0.0862(13) Uani 1 1 d . . . . .
C80 C 0.2250(2) 0.3745(2) 0.40912(19) 0.0786(12) Uani 1 1 d . . . . .
H80 H 0.206706 0.408874 0.401311 0.094 Uiso 1 1 calc R . . . .
C81 C 0.62647(19) 0.48516(14) 0.98272(14) 0.0450(7) Uani 1 1 d . . . . .
C83 C 0.65578(18) 0.59309(15) 0.99237(14) 0.0431(7) Uani 1 1 d . . . . .
C85 C 0.67968(18) 0.70012(14) 0.99869(15) 0.0441(7) Uani 1 1 d . . . . .
C86 C 0.74458(19) 0.71991(16) 1.04401(17) 0.0529(8) Uani 1 1 d . . . . .
H86 H 0.773507 0.764657 1.061398 0.064 Uiso 1 1 calc R . . . .
C87 C 0.76591(19) 0.67484(16) 1.06294(16) 0.0510(8) Uani 1 1 d . . . . .
H87 H 0.809928 0.687609 1.093643 0.061 Uiso 1 1 calc R . . . .
C88 C 0.72243(18) 0.60938(15) 1.03679(15) 0.0457(7) Uani 1 1 d . . . . .
C89 C 0.73977(19) 0.55741(16) 1.05235(16) 0.0516(8) Uani 1 1 d . . . . .
H89 H 0.784192 0.565603 1.081349 0.062 Uiso 1 1 calc R . . . .
C90 C 0.69239(19) 0.49646(16) 1.02545(16) 0.0503(8) Uani 1 1 d . . . . .
H90 H 0.703404 0.461324 1.035264 0.060 Uiso 1 1 calc R . . . .
C91 C 0.3507(2) 0.43141(19) 0.65650(16) 0.0575(9) Uani 1 1 d . . . . .
C93 C 0.4239(2) 0.37387(18) 0.69299(17) 0.0583(9) Uani 1 1 d . . . . .
C95 C 0.5014(2) 0.32190(18) 0.73343(17) 0.0604(9) Uani 1 1 d . . . . .
C96 C 0.4499(2) 0.25836(19) 0.7011(2) 0.0720(11) Uani 1 1 d . . . . .
H96 H 0.461117 0.219599 0.705064 0.086 Uiso 1 1 calc R . . . .
C97 C 0.3848(2) 0.25423(19) 0.6648(2) 0.0741(12) Uani 1 1 d . . . . .
H97 H 0.349111 0.212698 0.643856 0.089 Uiso 1 1 calc R . . . .
C98 C 0.3702(2) 0.31194(18) 0.65827(17) 0.0617(9) Uani 1 1 d . . . . .
C99 C 0.3064(2) 0.3130(2) 0.6206(2) 0.0749(11) Uani 1 1 d . . . . .
H99 H 0.269874 0.272533 0.596139 0.090 Uiso 1 1 calc R . . . .
C100 C 0.2966(2) 0.3716(2) 0.61888(19) 0.0711(11) Uani 1 1 d . . . . .
H100 H 0.253968 0.372522 0.592746 0.085 Uiso 1 1 calc R . . . .
C101 C 0.6305(2) 0.6844(2) 0.72262(17) 0.0585(9) Uani 1 1 d . . . . .
C103 C 0.5346(2) 0.63128(19) 0.63904(17) 0.0582(9) Uani 1 1 d . . . . .
C105 C 0.43764(19) 0.5711(2) 0.55460(18) 0.0628(10) Uani 1 1 d . . . . .
C106 C 0.4283(2) 0.6310(2) 0.54932(18) 0.0652(10) Uani 1 1 d . . . . .
H106 H 0.390178 0.629155 0.518384 0.078 Uiso 1 1 calc R . . . .
C107 C 0.4738(2) 0.6897(2) 0.58845(18) 0.0648(10) Uani 1 1 d . . . . .
H107 H 0.469237 0.730123 0.585192 0.078 Uiso 1 1 calc R . . . .
C108 C 0.5288(2) 0.69120(19) 0.63459(18) 0.0598(9) Uani 1 1 d . . . . .
C109 C 0.5804(2) 0.7508(2) 0.6780(2) 0.0702(10) Uani 1 1 d . . . . .
H109 H 0.578292 0.792654 0.676908 0.084 Uiso 1 1 calc R . . . .
C110 C 0.6327(2) 0.74866(19) 0.72103(19) 0.0649(10) Uani 1 1 d . . . . .
H110 H 0.669180 0.787749 0.748926 0.078 Uiso 1 1 calc R . . . .
C111 C 0.3233(2) 0.60629(17) 0.83848(17) 0.0557(9) Uani 1 1 d . . . . .
C112 C 0.2753(2) 0.55921(18) 0.80291(17) 0.0533(8) Uani 1 1 d . . . . .
C113 C 0.53798(19) 0.36441(16) 0.92936(15) 0.0478(8) Uani 1 1 d . . . . .
C114 C 0.57612(19) 0.42026(16) 0.95400(15) 0.0476(8) Uani 1 1 d . . . . .
C115 C 0.66061(19) 0.74824(15) 0.97729(16) 0.0503(8) Uani 1 1 d . . . . .
C116 C 0.65324(18) 0.79452(15) 0.96615(16) 0.0479(8) Uani 1 1 d . . . . .
C117 C 0.32486(19) 0.5441(2) 0.65529(16) 0.0606(9) Uani 1 1 d . . . . .
C118 C 0.3395(2) 0.4933(2) 0.65641(17) 0.0613(9) Uani 1 1 d . . . . .
C119 C 0.5708(2) 0.32483(17) 0.77033(18) 0.0593(9) Uani 1 1 d . . . . .
C120 C 0.6277(2) 0.32524(17) 0.80105(19) 0.0591(9) Uani 1 1 d . . . . .
C121 C 0.7332(2) 0.69788(16) 0.81417(18) 0.0565(9) Uani 1 1 d . . . . .
C122 C 0.6833(2) 0.68578(18) 0.77082(19) 0.0601(9) Uani 1 1 d . . . . .
C123 C 0.3881(2) 0.5071(2) 0.51369(19) 0.0672(10) Uani 1 1 d . . . . .
C124 C 0.3418(2) 0.4565(2) 0.48087(19) 0.0689(10) Uani 1 1 d . . . . .
C125 C 0.6586(2) 0.3294(2) 0.64157(18) 0.0675(10) Uani 1 1 d . . . . .
C126 C 0.6911(2) 0.3872(2) 0.66407(18) 0.0697(10) Uani 1 1 d . . . . .
C127 C 0.3857(2) 0.66264(17) 0.88016(18) 0.0604(9) Uani 1 1 d . . . . .
C129 C 0.4073(3) 0.6567(2) 0.94014(18) 0.0721(11) Uani 1 1 d . . . . .
H12A H 0.427982 0.613874 0.928744 0.108 Uiso 1 1 calc GR . . . .
H12B H 0.360284 0.657163 0.961604 0.108 Uiso 1 1 calc GR . . . .
H12C H 0.447324 0.695348 0.968323 0.108 Uiso 1 1 calc GR . . . .
C130 C 0.3581(2) 0.73145(17) 0.89792(18) 0.0677(10) Uani 1 1 d . . . . .
H13A H 0.400747 0.768576 0.924243 0.102 Uiso 1 1 calc GR . . . .
H13B H 0.312429 0.735172 0.921371 0.102 Uiso 1 1 calc GR . . . .
H13C H 0.343547 0.734657 0.859512 0.102 Uiso 1 1 calc GR . . . .
C131 C 0.7285(2) 0.4606(2) 0.69868(19) 0.0696(10) Uani 1 1 d . . . . .
C133 C 0.8143(2) 0.4659(2) 0.7234(2) 0.0866(13) Uani 1 1 d . . . . .
H13D H 0.836681 0.514103 0.749431 0.130 Uiso 1 1 calc GR . . . .
H13E H 0.844700 0.445053 0.687739 0.130 Uiso 1 1 calc GR . . . .
H13F H 0.816112 0.441968 0.748871 0.130 Uiso 1 1 calc GR . . . .
C134 C 0.7228(3) 0.4964(2) 0.6592(2) 0.0888(13) Uani 1 1 d . . . . .
H13G H 0.667958 0.489671 0.641903 0.133 Uiso 1 1 calc GR . . . .
H13H H 0.755305 0.477610 0.624561 0.133 Uiso 1 1 calc GR . . . .
H13I H 0.741535 0.545352 0.685322 0.133 Uiso 1 1 calc GR . . . .
C135 C 0.0545(2) 0.4231(3) 0.6270(2) 0.0874(14) Uani 1 1 d . . . . .
C136 C 0.0918(4) 0.3980(5) 0.5676(3) 0.203(5) Uani 1 1 d . . . . .
H13J H 0.141547 0.427899 0.574388 0.304 Uiso 1 1 calc GR . . . .
H13K H 0.056539 0.398340 0.534455 0.304 Uiso 1 1 calc GR . . . .
H13L H 0.102104 0.351379 0.554718 0.304 Uiso 1 1 calc GR . . . .
C137 C 0.0249(4) 0.4897(3) 0.6440(4) 0.177(4) Uani 1 1 d . . . . .
H13M H 0.007249 0.507188 0.686019 0.266 Uiso 1 1 calc GR . . . .
H13N H -0.019155 0.482414 0.613038 0.266 Uiso 1 1 calc GR . . . .
H13O H 0.067386 0.522916 0.644022 0.266 Uiso 1 1 calc GR . . . .
C138 C -0.0167(3) 0.3698(3) 0.6162(3) 0.148(3) Uani 1 1 d . . . . .
H13P H -0.000729 0.324474 0.599147 0.222 Uiso 1 1 calc GR . . . .
H13Q H -0.057286 0.370124 0.586252 0.222 Uiso 1 1 calc GR . . . .
H13R H -0.037832 0.380842 0.656350 0.222 Uiso 1 1 calc GR . . . .
C139 C 0.4600(2) 0.11358(18) 0.8608(2) 0.0717(11) Uani 1 1 d . . . . .
C140 C 0.5148(4) 0.0826(3) 0.8121(4) 0.158(3) Uani 1 1 d . . . . .
H14A H 0.485710 0.061908 0.769877 0.237 Uiso 1 1 calc GR . . . .
H14B H 0.537456 0.047374 0.818348 0.237 Uiso 1 1 calc GR . . . .
H14C H 0.557125 0.118172 0.816235 0.237 Uiso 1 1 calc GR . . . .
C141 C 0.5011(3) 0.1280(2) 0.9239(3) 0.0981(16) Uani 1 1 d . . . . .
H14D H 0.551338 0.157852 0.932671 0.147 Uiso 1 1 calc GR . . . .
H14E H 0.510642 0.084909 0.922709 0.147 Uiso 1 1 calc GR . . . .
H14F H 0.467826 0.150524 0.957119 0.147 Uiso 1 1 calc GR . . . .
C142 C 0.3849(3) 0.0656(2) 0.8494(3) 0.1036(17) Uani 1 1 d . . . . .
H14G H 0.348237 0.090083 0.878583 0.155 Uiso 1 1 calc GR . . . .
H14H H 0.396632 0.027265 0.856181 0.155 Uiso 1 1 calc GR . . . .
H14I H 0.361008 0.048194 0.805865 0.155 Uiso 1 1 calc GR . . . .
C143 C 0.7053(2) 1.04417(16) 1.0253(2) 0.0694(11) Uani 1 1 d . . . . .
C144 C 0.7705(3) 1.0469(2) 1.0718(4) 0.161(3) Uani 1 1 d . . . . .
H14J H 0.747813 1.031314 1.100371 0.241 Uiso 1 1 calc GR . . . .
H14K H 0.797567 1.093978 1.096229 0.241 Uiso 1 1 calc GR . . . .
H14L H 0.808069 1.017235 1.048720 0.241 Uiso 1 1 calc GR . . . .
C145 C 0.7364(6) 1.0813(3) 0.9917(3) 0.194(4) Uani 1 1 d . . . . .
H14M H 0.766185 1.052278 0.958467 0.291 Uiso 1 1 calc GR . . . .
H14N H 0.771057 1.123194 1.021500 0.291 Uiso 1 1 calc GR . . . .
H14O H 0.692648 1.092962 0.972792 0.291 Uiso 1 1 calc GR . . . .
C146 C 0.6462(3) 1.0825(2) 1.0642(3) 0.126(2) Uani 1 1 d . . . . .
H14P H 0.596399 1.071503 1.037521 0.188 Uiso 1 1 calc GR . . . .
H14Q H 0.665091 1.131639 1.083003 0.188 Uiso 1 1 calc GR . . . .
H14R H 0.638205 1.069692 1.097641 0.188 Uiso 1 1 calc GR . . . .
C147 C 0.1816(3) 0.6535(3) 0.5489(2) 0.1115(19) Uani 1 1 d D U . . .
C151 C 0.8067(2) 0.2526(2) 0.9236(2) 0.0871(14) Uani 1 1 d D . . . .
C155 C 0.9537(3) 0.8643(2) 0.9679(2) 0.0849(13) Uani 1 1 d . . . . .
C156 C 1.0266(3) 0.8725(2) 1.0087(3) 0.127(2) Uani 1 1 d . . . . .
H15A H 1.012212 0.865486 1.044512 0.191 Uiso 1 1 calc GR . . . .
H15B H 1.055712 0.918579 1.024290 0.191 Uiso 1 1 calc GR . . . .
H15C H 1.059534 0.838722 0.984098 0.191 Uiso 1 1 calc GR . . . .
C157 C 0.9923(4) 0.8749(3) 0.9141(4) 0.143(2) Uani 1 1 d . . . . .
H15D H 1.022948 0.838083 0.891922 0.214 Uiso 1 1 calc GR . . . .
H15E H 1.027036 0.918985 0.932794 0.214 Uiso 1 1 calc GR . . . .
H15F H 0.950923 0.874233 0.884205 0.214 Uiso 1 1 calc GR . . . .
C158 C 0.9069(3) 0.9175(2) 0.9918(4) 0.178(3) Uani 1 1 d . U . . .
H15G H 0.858484 0.904498 0.963090 0.268 Uiso 1 1 calc GR . . . .
H15H H 0.936376 0.959602 0.995296 0.268 Uiso 1 1 calc GR . . . .
H15I H 0.893649 0.925139 1.033513 0.268 Uiso 1 1 calc GR . . . .
C159 C 0.1042(3) 0.2916(3) 0.3375(2) 0.1016(16) Uani 1 1 d . . . . .
C160 C 0.0784(6) 0.3517(4) 0.3404(7) 0.301(8) Uani 1 1 d . U . . .
H16A H 0.067659 0.381362 0.383396 0.452 Uiso 1 1 calc GR . . . .
H16B H 0.030361 0.338685 0.311240 0.452 Uiso 1 1 calc GR . . . .
H16C H 0.119566 0.376169 0.328381 0.452 Uiso 1 1 calc GR . . . .
C161 C 0.1175(4) 0.2412(6) 0.2721(3) 0.225(5) Uani 1 1 d . . . . .
H16D H 0.149317 0.265021 0.253441 0.338 Uiso 1 1 calc GR . . . .
H16E H 0.066722 0.219809 0.246159 0.338 Uiso 1 1 calc GR . . . .
H16F H 0.145123 0.206061 0.274170 0.338 Uiso 1 1 calc GR . . . .
C162 C 0.0423(3) 0.2556(4) 0.3542(4) 0.179(3) Uani 1 1 d . . . . .
H16G H 0.063105 0.220408 0.361706 0.268 Uiso 1 1 calc GR . . . .
H16H H -0.000638 0.233950 0.319621 0.268 Uiso 1 1 calc GR . . . .
H16I H 0.022551 0.287819 0.392504 0.268 Uiso 1 1 calc GR . . . .
C163 C 0.6070(4) 0.0962(2) 0.6245(3) 0.1084(17) Uani 1 1 d . . . . .
C164 C 0.6787(6) 0.0677(4) 0.5928(4) 0.206(4) Uani 1 1 d . . . . .
H16J H 0.663494 0.038777 0.547457 0.309 Uiso 1 1 calc GR . . . .
H16K H 0.699182 0.040426 0.611042 0.309 Uiso 1 1 calc GR . . . .
H16L H 0.719550 0.105501 0.599618 0.309 Uiso 1 1 calc GR . . . .
C165 C 0.6257(6) 0.1258(3) 0.6927(3) 0.160(3) Uani 1 1 d . . . . .
H16M H 0.672586 0.160616 0.706578 0.239 Uiso 1 1 calc GR . . . .
H16N H 0.635712 0.089858 0.703589 0.239 Uiso 1 1 calc GR . . . .
H16O H 0.581287 0.146863 0.713579 0.239 Uiso 1 1 calc GR . . . .
C166 C 0.5400(6) 0.0331(3) 0.6043(5) 0.223(5) Uani 1 1 d . . . . .
H16P H 0.489937 0.049449 0.616433 0.334 Uiso 1 1 calc GR . . . .
H16Q H 0.553285 0.006368 0.625432 0.334 Uiso 1 1 calc GR . . . .
H16R H 0.535275 0.004295 0.558508 0.334 Uiso 1 1 calc GR . . . .
C248 C 0.1015(7) 0.6106(8) 0.5551(7) 0.133(5) Uani 0.5 1 d D U P A 1
H24A H 0.106116 0.561912 0.535760 0.199 Uiso 0.5 1 calc GR . P A 1
H24B H 0.055931 0.617142 0.533481 0.199 Uiso 0.5 1 calc GR . P A 1
H24C H 0.094542 0.627095 0.599735 0.199 Uiso 0.5 1 calc GR . P A 1
C249 C 0.2085(13) 0.6144(11) 0.4867(6) 0.168(9) Uani 0.5 1 d . U P A 1
H24D H 0.256359 0.640189 0.483252 0.251 Uiso 0.5 1 calc GR . P A 1
H24E H 0.167362 0.606756 0.453501 0.251 Uiso 0.5 1 calc GR . P A 1
H24F H 0.219753 0.570340 0.482161 0.251 Uiso 0.5 1 calc GR . P A 1
C250 C 0.1538(12) 0.7219(8) 0.5657(12) 0.098(5) Uani 0.5 1 d D U P A 1
H25A H 0.152455 0.747038 0.611349 0.147 Uiso 0.5 1 calc GR . P A 1
H25B H 0.100989 0.713733 0.544004 0.147 Uiso 0.5 1 calc GR . P A 1
H25C H 0.190139 0.748667 0.552412 0.147 Uiso 0.5 1 calc GR . P A 1
C252 C 0.7516(7) 0.2455(10) 0.9630(8) 0.143(7) Uani 0.5 1 d D U P B 1
H25D H 0.758195 0.287522 1.003250 0.214 Uiso 0.5 1 calc GR . P B 1
H25E H 0.760373 0.207052 0.970662 0.214 Uiso 0.5 1 calc GR . P B 1
H25F H 0.698057 0.236885 0.942283 0.214 Uiso 0.5 1 calc GR . P B 1
C253 C 0.7918(11) 0.1819(5) 0.8623(8) 0.188(9) Uani 0.5 1 d D U P B 1
H25G H 0.739695 0.175658 0.840408 0.282 Uiso 0.5 1 calc GR . P B 1
H25H H 0.794439 0.145140 0.873760 0.282 Uiso 0.5 1 calc GR . P B 1
H25I H 0.832060 0.180599 0.834527 0.282 Uiso 0.5 1 calc GR . P B 1
C254 C 0.8885(5) 0.2598(8) 0.9398(9) 0.120(6) Uani 0.5 1 d D U P B 1
H25J H 0.911405 0.308136 0.958587 0.180 Uiso 0.5 1 calc GR . P B 1
H25K H 0.913125 0.233556 0.901789 0.180 Uiso 0.5 1 calc GR . P B 1
H25L H 0.897609 0.242696 0.970177 0.180 Uiso 0.5 1 calc GR . P B 1
C148 C 0.2303(8) 0.6699(9) 0.5006(6) 0.130(6) Uani 0.5 1 d D . P A 2
H14S H 0.250828 0.718819 0.520369 0.195 Uiso 0.5 1 calc GR . P A 2
H14T H 0.195531 0.657221 0.462112 0.195 Uiso 0.5 1 calc GR . P A 2
H14U H 0.274152 0.643634 0.489989 0.195 Uiso 0.5 1 calc GR . P A 2
C149 C 0.1285(14) 0.7088(12) 0.5723(17) 0.187(17) Uani 0.5 1 d D U P A 2
H14V H 0.101251 0.707019 0.606428 0.281 Uiso 0.5 1 calc GR . P A 2
H14W H 0.089801 0.701058 0.537452 0.281 Uiso 0.5 1 calc GR . P A 2
H14X H 0.160601 0.753801 0.587906 0.281 Uiso 0.5 1 calc GR . P A 2
C150 C 0.1353(16) 0.5824(13) 0.5090(11) 0.232(12) Uani 0.5 1 d . U P A 2
H15J H 0.171638 0.548834 0.495176 0.349 Uiso 0.5 1 calc R . P A 2
H15K H 0.098211 0.571865 0.534062 0.349 Uiso 0.5 1 calc R . P A 2
H15L H 0.106242 0.580709 0.472040 0.349 Uiso 0.5 1 calc R . P A 2
C152 C 0.8847(9) 0.2324(9) 0.8938(7) 0.131(7) Uani 0.5 1 d D U P B 2
H15M H 0.873483 0.207737 0.847742 0.197 Uiso 0.5 1 calc GR . P B 2
H15N H 0.906707 0.203113 0.908865 0.197 Uiso 0.5 1 calc GR . P B 2
H15O H 0.922653 0.273827 0.906155 0.197 Uiso 0.5 1 calc GR . P B 2
C153 C 0.8368(6) 0.2918(4) 0.9998(4) 0.086(3) Uani 0.5 1 d D U P B 2
H15P H 0.882274 0.326806 1.008635 0.129 Uiso 0.5 1 calc GR . P B 2
H15Q H 0.851777 0.258545 1.012707 0.129 Uiso 0.5 1 calc GR . P B 2
H15R H 0.794177 0.313463 1.023199 0.129 Uiso 0.5 1 calc GR . P B 2
C154 C 0.7326(8) 0.2070(7) 0.9222(8) 0.112(5) Uani 0.5 1 d D U P B 2
H15S H 0.699866 0.234710 0.953474 0.168 Uiso 0.5 1 calc GR . P B 2
H15T H 0.747520 0.171493 0.932042 0.168 Uiso 0.5 1 calc GR . P B 2
H15U H 0.703024 0.185630 0.880110 0.168 Uiso 0.5 1 calc GR . P B 2
O170 O 0.51210(17) 0.44005(13) 0.58566(12) 0.0705(7) Uani 1 1 d . . . . .
H17A H 0.524978 0.446286 0.623664 0.106 Uiso 1 1 d G . . . .
H17B H 0.508367 0.479157 0.586735 0.106 Uiso 1 1 d G . . . .
O169 O 0.55245(18) 0.52994(16) 0.73059(16) 0.0880(9) Uani 1 1 d . . . . .
H16S H 0.558741 0.540194 0.700090 0.132 Uiso 1 1 d G . . . .
H16T H 0.504439 0.510400 0.726349 0.132 Uiso 1 1 d G . . . .
O167 O 0.45958(15) 0.48596(13) 0.88157(14) 0.0725(8) Uani 1 1 d . . . . .
H16U H 0.473163 0.490421 0.849069 0.109 Uiso 1 1 d G . . . .
H16V H 0.500737 0.497820 0.908941 0.109 Uiso 1 1 d G . . . .
O168 O 0.54576(17) 0.57970(14) 0.85474(14) 0.0799(8) Uani 1 1 d . . . . .
H16W H 0.575389 0.610240 0.888529 0.120 Uiso 1 1 d G . . . .
H16X H 0.564707 0.579037 0.821599 0.120 Uiso 1 1 d G . . . .

loop_
_atom_site_aniso_label
_atom_site_aniso_U_11
_atom_site_aniso_U_22
_atom_site_aniso_U_33
_atom_site_aniso_U_23
_atom_site_aniso_U_13
_atom_site_aniso_U_12
O128 0.0642(15) 0.0506(13) 0.0606(16) 0.0337(12) -0.0097(12) 0.0003(11)
O132 0.0617(15) 0.0635(15) 0.0590(16) 0.0197(12) 0.0005(12) 0.0059(13)
N3 0.0457(14) 0.0402(14) 0.0457(16) 0.0175(12) -0.0068(12) 0.0034(11)
N6 0.0585(16) 0.0343(13) 0.0469(16) 0.0179(12) -0.0026(13) 0.0059(11)
N23 0.0525(15) 0.0438(14) 0.0590(18) 0.0300(13) 0.0044(13) 0.0113(12)
N26 0.0549(16) 0.0603(18) 0.0480(17) 0.0229(14) 0.0007(14) 0.0175(13)
N43 0.0525(16) 0.0466(15) 0.0543(18) 0.0245(13) 0.0054(13) 0.0045(12)
N46 0.0436(14) 0.0470(15) 0.0528(17) 0.0196(13) 0.0008(12) 0.0043(12)
N63 0.062(2) 0.074(2) 0.057(2) 0.0181(16) 0.0050(16) 0.0061(16)
N66 0.079(2) 0.0648(19) 0.059(2) 0.0199(16) 0.0087(17) 0.0134(17)
N82 0.0553(15) 0.0366(13) 0.0403(15) 0.0174(11) 0.0046(12) 0.0146(11)
N84 0.0540(15) 0.0415(14) 0.0511(17) 0.0267(12) 0.0077(13) 0.0139(12)
N92 0.0501(16) 0.0601(17) 0.0430(17) 0.0171(13) 0.0068(13) 0.0048(13)
N94 0.0557(17) 0.0560(17) 0.0521(18) 0.0211(14) 0.0053(14) 0.0029(13)
N102 0.0491(16) 0.0595(17) 0.0545(18) 0.0227(15) 0.0060(14) 0.0075(14)
N104 0.0499(16) 0.077(2) 0.0479(18) 0.0232(16) 0.0087(14) 0.0095(15)
C1 0.0409(17) 0.065(2) 0.054(2) 0.0331(17) 0.0000(15) 0.0072(15)
C2 0.0494(18) 0.0535(19) 0.050(2) 0.0253(16) 0.0030(16) 0.0026(15)
C4 0.0506(19) 0.0529(19) 0.050(2) 0.0226(16) 0.0036(16) 0.0034(15)
C5 0.0553(19) 0.0416(16) 0.0433(19) 0.0190(14) 0.0074(16) 0.0058(14)
C7 0.062(2) 0.0345(15) 0.046(2) 0.0165(14) 0.0107(16) 0.0109(14)
C8 0.064(2) 0.0374(16) 0.049(2) 0.0180(15) 0.0081(17) 0.0150(15)
C9 0.074(2) 0.0413(17) 0.059(2) 0.0243(16) 0.0108(18) 0.0175(16)
C10 0.074(2) 0.0407(18) 0.073(3) 0.0269(18) 0.019(2) 0.0124(17)
C11 0.072(2) 0.0394(17) 0.067(3) 0.0210(17) 0.012(2) 0.0017(16)
C12 0.071(2) 0.0408(17) 0.058(2) 0.0244(16) 0.0108(18) 0.0090(16)
C13 0.066(2) 0.0384(16) 0.050(2) 0.0167(15) 0.0046(17) 0.0022(15)
C14 0.071(2) 0.051(2) 0.067(3) 0.0251(19) 0.000(2) -0.0047(18)
C15 0.060(2) 0.060(2) 0.065(3) 0.0234(19) -0.0082(19) -0.0116(18)
C16 0.0466(19) 0.057(2) 0.056(2) 0.0214(17) -0.0011(16) -0.0051(15)
C17 0.0454(18) 0.069(2) 0.057(2) 0.0326(19) -0.0009(17) 0.0026(16)
C18 0.048(2) 0.079(3) 0.058(2) 0.030(2) -0.0094(17) -0.0041(18)
C19 0.0429(19) 0.104(3) 0.063(3) 0.046(2) -0.0069(18) 0.008(2)
C20 0.0468(19) 0.080(2) 0.058(2) 0.037(2) -0.0043(17) 0.0107(18)
C21 0.0558(19) 0.0359(16) 0.062(2) 0.0232(15) 0.0085(17) 0.0116(14)
C22 0.0529(18) 0.0362(16) 0.054(2) 0.0236(15) 0.0067(16) 0.0080(14)
C24 0.061(2) 0.0518(18) 0.051(2) 0.0310(16) 0.0102(17) 0.0192(16)
C25 0.060(2) 0.057(2) 0.050(2) 0.0294(17) 0.0089(17) 0.0250(17)
C27 0.0497(19) 0.080(3) 0.048(2) 0.0290(19) 0.0043(17) 0.0214(18)
C28 0.052(2) 0.088(3) 0.051(2) 0.030(2) 0.0112(18) 0.0219(19)
C29 0.056(2) 0.112(3) 0.054(2) 0.030(2) 0.0059(19) 0.025(2)
C30 0.078(3) 0.128(4) 0.059(3) 0.048(3) 0.004(2) 0.048(3)
C31 0.083(3) 0.105(3) 0.059(3) 0.042(3) 0.004(2) 0.041(3)
C32 0.065(2) 0.087(3) 0.060(2) 0.041(2) 0.010(2) 0.033(2)
C33 0.071(2) 0.083(3) 0.047(2) 0.034(2) 0.0071(19) 0.033(2)
C34 0.087(3) 0.067(2) 0.069(3) 0.039(2) 0.011(2) 0.036(2)
C35 0.093(3) 0.067(2) 0.079(3) 0.047(2) 0.017(3) 0.039(2)
C36 0.065(2) 0.0510(19) 0.062(2) 0.0356(17) 0.0157(18) 0.0198(16)
C37 0.061(2) 0.0439(17) 0.064(2) 0.0307(17) 0.0180(18) 0.0190(15)
C38 0.070(2) 0.0434(18) 0.082(3) 0.0348(19) 0.024(2) 0.0178(17)
C39 0.055(2) 0.0400(17) 0.071(2) 0.0256(17) 0.0142(18) 0.0075(15)
C40 0.0491(18) 0.0429(17) 0.068(2) 0.0256(16) 0.0088(17) 0.0104(14)
C41 0.055(2) 0.0519(19) 0.063(2) 0.0231(17) 0.0174(18) 0.0086(16)
C42 0.058(2) 0.0507(19) 0.053(2) 0.0236(16) 0.0100(17) 0.0119(16)
C44 0.0519(19) 0.0526(19) 0.058(2) 0.0278(17) 0.0135(17) 0.0099(16)
C45 0.0456(18) 0.0462(18) 0.050(2) 0.0167(15) 0.0070(15) 0.0081(14)
C47 0.0435(17) 0.0499(18) 0.061(2) 0.0269(16) 0.0038(16) 0.0097(14)
C48 0.0498(19) 0.0530(19) 0.060(2) 0.0227(17) 0.0105(17) 0.0088(15)
C49 0.0486(19) 0.0496(19) 0.081(3) 0.0261(19) -0.0014(19) 0.0029(15)
C50 0.063(2) 0.0440(19) 0.075(3) 0.0187(18) -0.003(2) -0.0004(16)
C51 0.053(2) 0.0481(19) 0.070(3) 0.0227(18) -0.0056(18) 0.0023(15)
C52 0.0473(18) 0.0498(19) 0.059(2) 0.0212(16) 0.0045(16) 0.0046(15)
C53 0.0471(18) 0.0508(18) 0.060(2) 0.0241(17) 0.0050(16) 0.0097(15)
C54 0.0507(19) 0.056(2) 0.057(2) 0.0212(17) 0.0003(17) 0.0068(16)
C55 0.051(2) 0.059(2) 0.066(2) 0.0306(18) 0.0020(18) 0.0102(16)
C56 0.0496(19) 0.058(2) 0.052(2) 0.0250(17) 0.0126(16) 0.0097(16)
C57 0.053(2) 0.0530(19) 0.061(2) 0.0264(17) 0.0137(17) 0.0112(15)
C58 0.055(2) 0.064(2) 0.079(3) 0.041(2) 0.0037(19) 0.0150(17)
C59 0.061(2) 0.067(2) 0.106(3) 0.054(2) 0.013(2) 0.0075(19)
C60 0.058(2) 0.065(2) 0.092(3) 0.046(2) 0.018(2) 0.0110(18)
C61 0.053(2) 0.096(3) 0.052(2) 0.017(2) 0.0117(19) 0.014(2)
C62 0.051(2) 0.088(3) 0.056(2) 0.019(2) 0.0065(19) 0.012(2)
C64 0.071(3) 0.074(3) 0.062(3) 0.016(2) 0.011(2) 0.014(2)
C65 0.079(3) 0.067(3) 0.060(3) 0.007(2) 0.013(2) 0.010(2)
C67 0.084(3) 0.068(2) 0.049(2) 0.013(2) 0.011(2) 0.014(2)
C68 0.082(3) 0.065(2) 0.062(3) 0.015(2) 0.015(2) 0.017(2)
C69 0.112(4) 0.060(2) 0.063(3) 0.018(2) 0.009(2) 0.024(2)
C70 0.121(4) 0.060(3) 0.078(3) 0.018(2) 0.005(3) 0.020(3)
C71 0.121(4) 0.059(3) 0.082(3) 0.010(2) 0.005(3) 0.011(3)
C72 0.098(3) 0.056(2) 0.064(3) 0.009(2) 0.011(2) 0.013(2)
C73 0.092(3) 0.067(3) 0.073(3) 0.014(2) 0.006(3) 0.009(2)
C74 0.096(4) 0.072(3) 0.082(3) 0.000(2) -0.007(3) 0.004(3)
C75 0.079(3) 0.072(3) 0.095(4) 0.007(3) 0.003(3) -0.002(2)
C76 0.071(3) 0.075(3) 0.068(3) 0.011(2) -0.002(2) 0.001(2)
C77 0.066(3) 0.089(3) 0.063(3) 0.013(2) 0.005(2) 0.010(2)
C78 0.064(3) 0.098(3) 0.076(3) 0.021(3) 0.009(2) 0.001(2)
C79 0.058(2) 0.105(4) 0.070(3) 0.024(3) -0.007(2) -0.005(2)
C80 0.059(2) 0.104(3) 0.060(3) 0.028(2) 0.006(2) 0.010(2)
C81 0.061(2) 0.0391(16) 0.0352(17) 0.0159(13) 0.0080(15) 0.0158(14)
C83 0.0520(18) 0.0421(16) 0.0409(18) 0.0217(14) 0.0101(15) 0.0160(14)
C85 0.0493(17) 0.0333(15) 0.0492(19) 0.0181(14) 0.0047(15) 0.0099(13)
C86 0.0539(19) 0.0445(17) 0.059(2) 0.0229(16) 0.0051(17) 0.0072(15)
C87 0.0486(18) 0.0553(19) 0.049(2) 0.0256(16) -0.0014(15) 0.0049(15)
C88 0.0506(18) 0.0461(17) 0.0454(19) 0.0237(15) 0.0079(15) 0.0145(14)
C89 0.0536(19) 0.055(2) 0.053(2) 0.0292(17) 0.0030(16) 0.0172(16)
C90 0.058(2) 0.0489(18) 0.051(2) 0.0273(16) 0.0017(16) 0.0193(16)
C91 0.050(2) 0.067(2) 0.044(2) 0.0161(17) 0.0083(16) 0.0071(17)
C93 0.056(2) 0.062(2) 0.047(2) 0.0178(17) 0.0114(17) 0.0056(17)
C95 0.061(2) 0.060(2) 0.049(2) 0.0167(17) 0.0132(18) 0.0050(17)
C96 0.072(3) 0.054(2) 0.077(3) 0.019(2) 0.018(2) 0.0031(19)
C97 0.056(2) 0.058(2) 0.082(3) 0.011(2) 0.013(2) 0.0015(18)
C98 0.051(2) 0.060(2) 0.053(2) 0.0093(18) 0.0105(17) 0.0032(17)
C99 0.061(2) 0.067(3) 0.073(3) 0.015(2) 0.006(2) -0.0004(19)
C100 0.054(2) 0.078(3) 0.062(3) 0.017(2) 0.0046(19) 0.009(2)
C101 0.0473(19) 0.077(2) 0.056(2) 0.032(2) 0.0140(17) 0.0182(18)
C103 0.0460(19) 0.073(2) 0.054(2) 0.0270(19) 0.0078(17) 0.0133(17)
C105 0.0404(18) 0.088(3) 0.053(2) 0.025(2) 0.0105(17) 0.0138(18)
C106 0.060(2) 0.088(3) 0.052(2) 0.033(2) 0.0109(19) 0.022(2)
C107 0.059(2) 0.084(3) 0.059(2) 0.037(2) 0.0134(19) 0.020(2)
C108 0.052(2) 0.071(2) 0.062(2) 0.034(2) 0.0103(18) 0.0169(18)
C109 0.073(3) 0.078(3) 0.073(3) 0.044(2) 0.011(2) 0.020(2)
C110 0.060(2) 0.067(2) 0.068(3) 0.033(2) 0.007(2) 0.0049(18)
C111 0.072(2) 0.0510(19) 0.049(2) 0.0280(17) 0.0016(19) 0.0096(18)
C112 0.055(2) 0.061(2) 0.057(2) 0.0365(19) 0.0008(18) 0.0151(18)
C113 0.060(2) 0.0395(17) 0.047(2) 0.0200(15) 0.0052(16) 0.0192(15)
C114 0.061(2) 0.0428(18) 0.0450(19) 0.0228(15) 0.0057(16) 0.0228(16)
C115 0.0544(19) 0.0386(16) 0.053(2) 0.0184(15) 0.0014(16) 0.0050(14)
C116 0.0451(17) 0.0393(16) 0.056(2) 0.0203(15) 0.0004(15) 0.0027(13)
C117 0.0435(19) 0.086(3) 0.040(2) 0.0196(19) 0.0047(15) 0.0089(19)
C118 0.0451(19) 0.073(3) 0.050(2) 0.0155(19) 0.0069(16) 0.0075(18)
C119 0.066(2) 0.0479(19) 0.060(2) 0.0240(17) 0.008(2) -0.0010(17)
C120 0.065(2) 0.051(2) 0.063(2) 0.0273(18) 0.017(2) 0.0072(17)
C121 0.050(2) 0.0475(18) 0.064(2) 0.0204(17) 0.0028(19) 0.0063(15)
C122 0.050(2) 0.062(2) 0.066(3) 0.0279(19) 0.0047(19) 0.0091(16)
C123 0.050(2) 0.092(3) 0.057(2) 0.030(2) 0.0079(19) 0.019(2)
C124 0.051(2) 0.090(3) 0.054(2) 0.024(2) 0.0110(19) 0.008(2)
C125 0.082(3) 0.063(2) 0.050(2) 0.019(2) 0.009(2) 0.016(2)
C126 0.075(3) 0.083(3) 0.048(2) 0.028(2) 0.004(2) 0.013(2)
C127 0.072(2) 0.052(2) 0.058(2) 0.0301(17) -0.0130(19) -0.0007(17)
C129 0.097(3) 0.067(2) 0.054(2) 0.0358(19) -0.014(2) -0.004(2)
C130 0.096(3) 0.048(2) 0.056(2) 0.0229(17) 0.007(2) 0.0098(19)
C131 0.072(3) 0.076(3) 0.053(2) 0.024(2) 0.005(2) 0.006(2)
C133 0.066(3) 0.103(3) 0.067(3) 0.021(2) 0.011(2) 0.005(2)
C134 0.116(4) 0.078(3) 0.069(3) 0.033(2) 0.022(3) 0.008(3)
C135 0.057(2) 0.115(4) 0.090(3) 0.054(3) -0.029(2) 0.003(2)
C136 0.099(4) 0.463(15) 0.088(4) 0.157(7) 0.007(4) 0.076(6)
C137 0.167(6) 0.147(6) 0.206(8) 0.091(5) -0.118(6) 0.011(5)
C138 0.076(3) 0.174(6) 0.202(7) 0.116(5) -0.078(4) -0.029(4)
C139 0.084(3) 0.048(2) 0.097(3) 0.043(2) 0.023(2) 0.0176(19)
C140 0.233(7) 0.088(4) 0.225(8) 0.106(5) 0.151(7) 0.098(4)
C141 0.103(3) 0.068(3) 0.149(5) 0.070(3) 0.012(3) 0.027(2)
C142 0.122(4) 0.067(3) 0.148(5) 0.074(3) 0.012(3) 0.007(3)
C143 0.078(3) 0.0363(17) 0.087(3) 0.0236(18) 0.009(2) 0.0064(17)
C144 0.114(4) 0.039(2) 0.256(8) 0.018(3) -0.085(5) 0.003(2)
C145 0.335(11) 0.084(4) 0.118(5) 0.038(4) 0.027(6) -0.103(5)
C146 0.112(4) 0.064(3) 0.128(5) -0.015(3) -0.005(4) 0.010(3)
C147 0.086(4) 0.184(6) 0.073(3) 0.059(4) -0.001(3) 0.061(4)
C151 0.077(3) 0.081(3) 0.130(4) 0.074(3) 0.002(3) 0.005(2)
C155 0.078(3) 0.053(2) 0.114(4) 0.037(2) -0.022(3) -0.003(2)
C156 0.063(3) 0.056(3) 0.216(7) 0.033(3) -0.035(3) -0.012(2)
C157 0.125(5) 0.115(5) 0.186(7) 0.080(5) 0.001(5) -0.028(4)
C158 0.091(4) 0.055(3) 0.283(7) -0.005(4) -0.016(4) 0.006(3)
C159 0.060(3) 0.133(4) 0.088(4) 0.040(3) -0.012(2) -0.010(3)
C160 0.206(9) 0.124(6) 0.463(17) 0.077(8) -0.234(11) -0.004(6)
C161 0.096(5) 0.433(15) 0.072(4) 0.057(7) -0.003(4) 0.032(7)
C162 0.060(3) 0.237(9) 0.255(10) 0.138(8) 0.002(5) -0.009(4)
C163 0.148(5) 0.058(3) 0.106(4) 0.028(3) 0.005(4) 0.016(3)
C164 0.286(11) 0.193(8) 0.221(9) 0.129(7) 0.137(9) 0.156(8)
C165 0.301(10) 0.074(3) 0.110(5) 0.045(4) 0.023(6) 0.042(5)
C166 0.241(10) 0.090(5) 0.302(12) 0.088(6) -0.113(9) -0.028(5)
C248 0.110(10) 0.163(13) 0.110(10) 0.054(10) -0.052(8) 0.042(9)
C249 0.193(17) 0.208(17) 0.064(8) 0.017(10) -0.048(10) 0.120(16)
C250 0.060(10) 0.130(10) 0.105(11) 0.053(8) -0.017(8) 0.043(7)
C252 0.058(7) 0.22(2) 0.228(19) 0.185(17) -0.011(10) -0.008(9)
C253 0.186(14) 0.069(7) 0.27(2) 0.060(10) -0.133(15) 0.004(8)
C254 0.053(5) 0.176(13) 0.236(17) 0.183(14) 0.021(8) 0.028(7)
C148 0.105(9) 0.194(15) 0.074(9) 0.038(10) 0.007(7) 0.072(11)
C149 0.084(17) 0.29(3) 0.18(2) 0.097(18) -0.029(13) 0.080(17)
C150 0.21(2) 0.26(2) 0.156(18) 0.079(17) -0.092(17) -0.092(19)
C152 0.182(15) 0.164(13) 0.116(11) 0.098(11) 0.074(11) 0.119(12)
C153 0.110(7) 0.084(6) 0.088(7) 0.066(5) -0.005(6) 0.001(5)
C154 0.139(13) 0.093(9) 0.126(11) 0.088(9) -0.046(9) -0.032(7)
O170 0.0777(17) 0.0681(16) 0.0526(16) 0.0189(13) -0.0044(14) 0.0081(14)
O169 0.081(2) 0.0787(19) 0.104(3) 0.0508(18) -0.0245(18) -0.0134(15)
O167 0.0736(17) 0.0508(14) 0.094(2) 0.0407(15) -0.0267(15) -0.0033(12)
O168 0.090(2) 0.0785(19) 0.0687(18) 0.0328(16) -0.0026(16) 0.0163(15)

loop_
_atom_type_symbol
_atom_type_description
_atom_type_scat_dispersion_real
_atom_type_scat_dispersion_imag
_atom_type_scat_source
C C 0.0030 0.0020 'International Tables Vol C Tables 4.2.6.8 and 6.1.1.4'
H H 0.0000 0.0000 'International Tables Vol C Tables 4.2.6.8 and 6.1.1.4'
N N 0.0060 0.0030 'International Tables Vol C Tables 4.2.6.8 and 6.1.1.4'
O O 0.0110 0.0060 'International Tables Vol C Tables 4.2.6.8 and 6.1.1.4'

loop_
_geom_angle_atom_site_label_1
_geom_angle_atom_site_label_2
_geom_angle_atom_site_label_3
_geom_angle
C127 O128 H128 109.5
C131 O132 H132 109.5
C2 N3 H3 126.0
C2 N3 C4 108.0(3)
C4 N3 H3 126.0
C5 N6 H6 126.3
C7 N6 H6 126.3
C7 N6 C5 107.4(3)
C22 N23 H23 126.0
C24 N23 H23 126.0
C24 N23 C22 108.0(3)
C25 N26 H26 125.9
C25 N26 C27 108.2(3)
C27 N26 H26 125.9
C42 N43 H43 125.9
C42 N43 C44 108.2(3)
C44 N43 H43 125.9
C45 N46 H46 125.8
C47 N46 H46 125.8
C47 N46 C45 108.3(3)
C62 N63 H63 126.2
C62 N63 C64 107.5(3)
C64 N63 H63 126.2
C65 N66 H66 125.8
C67 N66 H66 125.8
C67 N66 C65 108.3(4)
C81 N82 C83 116.6(3)
C85 N84 C83 117.3(3)
C91 N92 C93 117.2(3)
C95 N94 C93 117.9(3)
C101 N102 C103 117.7(3)
C105 N104 C103 116.4(3)
C2 C1 C20 117.8(3)
C2 C1 C112 117.9(3)
C20 C1 C112 124.2(3)
N3 C2 C1 128.5(3)
N3 C2 C17 109.6(3)
C1 C2 C17 121.9(3)
N3 C4 C5 129.3(3)
N3 C4 C16 110.7(3)
C16 C4 C5 120.0(3)
N6 C5 C4 129.4(3)
N6 C5 C13 110.7(3)
C4 C5 C13 119.9(3)
N6 C7 C8 127.8(3)
N6 C7 C12 110.1(3)
C8 C7 C12 122.1(3)
C7 C8 C9 117.9(3)
C7 C8 C113 118.3(3)
C9 C8 C113 123.8(3)
C8 C9 H9 119.0
C8 C9 C10 121.9(3)
C10 C9 H9 119.0
C9 C10 C139 120.1(4)
C11 C10 C9 118.2(3)
C11 C10 C139 121.7(3)
C10 C11 H11 119.0
C10 C11 C12 122.0(3)
C12 C11 H11 119.0
C7 C12 C13 106.5(3)
C11 C12 C7 117.8(3)
C11 C12 C13 135.7(3)
C5 C13 C12 105.3(3)
C5 C13 C14 118.9(3)
C14 C13 C12 135.7(3)
C13 C14 H14 119.5
C15 C14 C13 120.9(3)
C15 C14 H14 119.5
C14 C15 H15 119.7
C14 C15 C16 120.6(3)
C16 C15 H15 119.7
C4 C16 C15 119.6(3)
C4 C16 C17 105.7(3)
C15 C16 C17 134.6(3)
C2 C17 C16 106.1(3)
C18 C17 C2 119.0(3)
C18 C17 C16 134.9(3)
C17 C18 H18 119.9
C17 C18 C19 120.2(3)
C19 C18 H18 119.9
C18 C19 C20 120.2(3)
C18 C19 C135 120.6(4)
C20 C19 C135 119.0(4)
C1 C20 H20 119.6
C19 C20 C1 120.9(3)
C19 C20 H20 119.6
C22 C21 C116 121.5(3)
C40 C21 C22 116.7(3)
C40 C21 C116 121.7(3)
N23 C22 C21 129.2(3)
N23 C22 C37 109.0(3)
C37 C22 C21 121.8(3)
N23 C24 C25 130.0(3)
N23 C24 C36 110.2(3)
C36 C24 C25 119.8(3)
N26 C25 C24 130.9(3)
N26 C25 C33 110.4(3)
C24 C25 C33 118.7(3)
N26 C27 C28 128.7(3)
N26 C27 C32 109.4(3)
C32 C27 C28 121.9(3)
C27 C28 C117 122.1(3)
C29 C28 C27 116.7(4)
C29 C28 C117 121.2(4)
C28 C29 H29 118.6
C28 C29 C30 122.7(4)
C30 C29 H29 118.6
C29 C30 C147 118.7(5)
C31 C30 C29 118.4(4)
C31 C30 C147 122.8(5)
C30 C31 H31 119.3
C30 C31 C32 121.4(4)
C32 C31 H31 119.3
C27 C32 C31 118.8(4)
C27 C32 C33 107.4(3)
C31 C32 C33 133.9(4)
C25 C33 C32 104.6(3)
C34 C33 C25 121.5(4)
C34 C33 C32 133.8(3)
C33 C34 H34 120.0
C35 C34 C33 120.0(4)
C35 C34 H34 120.0
C34 C35 H35 120.0
C34 C35 C36 120.0(4)
C36 C35 H35 120.0
C24 C36 C35 120.0(4)
C24 C36 C37 105.9(3)
C35 C36 C37 134.0(3)
C22 C37 C36 106.8(3)
C22 C37 C38 119.1(3)
C38 C37 C36 134.0(3)
C37 C38 H38 119.5
C39 C38 C37 121.0(3)
C39 C38 H38 119.5
C38 C39 C40 117.1(3)
C38 C39 C143 119.8(3)
C40 C39 C143 123.0(3)
C21 C40 C39 124.2(3)
C21 C40 H40 117.9
C39 C40 H40 117.9
C42 C41 C60 116.7(3)
C42 C41 C120 118.9(3)
C60 C41 C120 124.3(3)
N43 C42 C41 127.7(3)
N43 C42 C57 110.1(3)
C41 C42 C57 122.1(3)
N43 C44 C56 110.1(3)
C45 C44 N43 130.7(3)
C45 C44 C56 119.2(3)
N46 C45 C53 109.9(3)
C44 C45 N46 129.2(3)
C44 C45 C53 120.9(3)
N46 C47 C48 128.8(3)
N46 C47 C52 108.9(3)
C48 C47 C52 122.3(3)
C47 C48 C49 117.1(3)
C47 C48 C121 122.3(3)
C49 C48 C121 120.6(3)
C48 C49 H49 118.9
C50 C49 C48 122.3(3)
C50 C49 H49 118.9
C49 C50 C155 118.6(3)
C51 C50 C49 119.0(3)
C51 C50 C155 122.4(3)
C50 C51 H51 119.5
C50 C51 C52 120.9(3)
C52 C51 H51 119.5
C47 C52 C53 106.4(3)
C51 C52 C47 118.3(3)
C51 C52 C53 135.2(3)
C45 C53 C52 106.4(3)
C45 C53 C54 119.5(3)
C54 C53 C52 134.1(3)
C53 C54 H54 120.1
C55 C54 C53 119.9(3)
C55 C54 H54 120.1
C54 C55 H55 119.6
C54 C55 C56 120.7(3)
C56 C55 H55 119.6
C44 C56 C57 105.3(3)
C55 C56 C44 119.7(3)
C55 C56 C57 135.0(3)
C42 C57 C56 106.3(3)
C58 C57 C42 118.8(3)
C58 C57 C56 134.9(3)
C57 C58 H58 119.9
C59 C58 C57 120.2(4)
C59 C58 H58 119.9
C58 C59 C60 119.9(3)
C58 C59 C151 121.5(4)
C60 C59 C151 118.6(3)
C41 C60 H60 118.9
C59 C60 C41 122.1(3)
C59 C60 H60 118.9
C62 C61 C80 116.0(4)
C62 C61 C124 118.2(4)
C124 C61 C80 125.7(4)
N63 C62 C61 127.3(4)
N63 C62 C77 109.4(4)
C61 C62 C77 123.3(4)
N63 C64 C65 129.4(4)
N63 C64 C76 110.5(4)
C65 C64 C76 120.1(4)
C64 C65 N66 129.3(4)
C64 C65 C73 120.8(4)
C73 C65 N66 109.9(4)
N66 C67 C68 128.5(4)
N66 C67 C72 109.0(4)
C68 C67 C72 122.4(4)
C67 C68 C69 117.0(4)
C67 C68 C125 120.2(4)
C125 C68 C69 122.5(4)
C68 C69 H69 118.8
C70 C69 C68 122.3(4)
C70 C69 H69 118.8
C69 C70 C163 118.0(5)
C71 C70 C69 118.3(4)
C71 C70 C163 123.7(5)
C70 C71 H71 118.8
C70 C71 C72 122.4(5)
C72 C71 H71 118.8
C67 C72 C73 106.0(4)
C71 C72 C67 117.6(4)
C71 C72 C73 136.4(4)
C65 C73 C72 106.7(4)
C65 C73 C74 120.8(5)
C74 C73 C72 132.4(5)
C73 C74 H74 121.1
C75 C74 C73 117.7(5)
C75 C74 H74 121.1
C74 C75 H75 119.8
C76 C75 C74 120.3(4)
C76 C75 H75 119.8
C64 C76 C75 120.1(5)
C64 C76 C77 106.1(4)
C75 C76 C77 133.8(4)
C62 C77 C76 106.4(4)
C62 C77 C78 118.7(5)
C78 C77 C76 134.9(5)
C77 C78 H78 120.2
C79 C78 C77 119.7(4)
C79 C78 H78 120.2
C78 C79 C159 118.2(4)
C80 C79 C78 119.4(4)
C80 C79 C159 122.3(5)
C61 C80 H80 118.6
C79 C80 C61 122.8(5)
C79 C80 H80 118.6
N82 C81 C90 123.8(3)
N82 C81 C114 116.5(3)
C90 C81 C114 119.7(3)
N82 C83 N84 115.1(3)
N82 C83 C88 123.3(3)
N84 C83 C88 121.6(3)
N84 C85 C86 123.8(3)
N84 C85 C115 117.9(3)
C86 C85 C115 118.2(3)
C85 C86 H86 120.2
C87 C86 C85 119.5(3)
C87 C86 H86 120.2
C86 C87 H87 120.4
C86 C87 C88 119.2(3)
C88 C87 H87 120.4
C83 C88 C89 117.2(3)
C87 C88 C83 118.5(3)
C87 C88 C89 124.3(3)
C88 C89 H89 120.4
C90 C89 C88 119.3(3)
C90 C89 H89 120.4
C81 C90 H90 120.2
C89 C90 C81 119.7(3)
C89 C90 H90 120.2
N92 C91 C100 123.5(4)
N92 C91 C118 117.2(3)
C100 C91 C118 119.3(3)
N92 C93 N94 115.3(3)
N92 C93 C98 122.7(3)
N94 C93 C98 122.0(3)
N94 C95 C96 123.6(4)
N94 C95 C119 118.3(3)
C96 C95 C119 118.1(4)
C95 C96 H96 120.6
C97 C96 C95 118.9(4)
C97 C96 H96 120.6
C96 C97 H97 120.1
C96 C97 C98 119.7(4)
C98 C97 H97 120.1
C97 C98 C93 117.9(4)
C99 C98 C93 117.5(4)
C99 C98 C97 124.7(4)
C98 C99 H99 120.0
C100 C99 C98 120.0(4)
C100 C99 H99 120.0
C91 C100 H100 120.5
C99 C100 C91 119.0(4)
C99 C100 H100 120.5
N102 C101 C110 123.7(3)
N102 C101 C122 121.3(3)
C122 C101 C110 115.0(3)
N102 C103 N104 114.7(3)
N102 C103 C108 123.8(3)
N104 C103 C108 121.5(3)
N104 C105 C106 124.1(4)
N104 C105 C123 115.6(4)
C106 C105 C123 120.3(3)
C105 C106 H106 120.5
C107 C106 C105 119.0(4)
C107 C106 H106 120.5
C106 C107 H107 120.4
C106 C107 C108 119.3(4)
C108 C107 H107 120.4
C103 C108 C107 119.7(4)
C103 C108 C109 116.6(3)
C107 C108 C109 123.7(4)
C108 C109 H109 119.6
C110 C109 C108 120.8(4)
C110 C109 H109 119.6
C101 C110 H110 121.4
C109 C110 C101 117.2(4)
C109 C110 H110 121.4
C112 C111 C127 177.0(4)
C111 C112 C1 172.4(3)
C114 C113 C8 171.6(3)
C113 C114 C81 176.2(3)
C116 C115 C85 170.5(3)
C115 C116 C21 177.9(3)
C118 C117 C28 177.9(4)
C117 C118 C91 175.8(4)
C120 C119 C95 177.8(4)
C119 C120 C41 170.5(4)
C122 C121 C48 176.5(4)
C121 C122 C101 169.3(4)
C124 C123 C105 174.7(4)
C123 C124 C61 168.1(5)
C126 C125 C68 174.3(4)
C125 C126 C131 173.9(4)
O128 C127 C111 108.8(3)
O128 C127 C129 110.9(3)
O128 C127 C130 107.2(3)
C111 C127 C129 110.0(3)
C111 C127 C130 110.1(3)
C130 C127 C129 109.8(3)
C127 C129 H12A 109.5
C127 C129 H12B 109.5
C127 C129 H12C 109.5
H12A C129 H12B 109.5
H12A C129 H12C 109.5
H12B C129 H12C 109.5
C127 C130 H13A 109.5
C127 C130 H13B 109.5
C127 C130 H13C 109.5
H13A C130 H13B 109.5
H13A C130 H13C 109.5
H13B C130 H13C 109.5
O132 C131 C126 107.0(3)
O132 C131 C133 105.7(3)
O132 C131 C134 110.0(3)
C126 C131 C133 110.1(4)
C126 C131 C134 112.4(3)
C134 C131 C133 111.4(4)
C131 C133 H13D 109.5
C131 C133 H13E 109.5
C131 C133 H13F 109.5
H13D C133 H13E 109.5
H13D C133 H13F 109.5
H13E C133 H13F 109.5
C131 C134 H13G 109.5
C131 C134 H13H 109.5
C131 C134 H13I 109.5
H13G C134 H13H 109.5
H13G C134 H13I 109.5
H13H C134 H13I 109.5
C136 C135 C19 108.5(4)
C136 C135 C137 112.5(6)
C136 C135 C138 107.2(6)
C137 C135 C19 111.6(4)
C137 C135 C138 107.4(5)
C138 C135 C19 109.6(4)
C135 C136 H13J 109.5
C135 C136 H13K 109.5
C135 C136 H13L 109.5
H13J C136 H13K 109.5
H13J C136 H13L 109.5
H13K C136 H13L 109.5
C135 C137 H13M 109.5
C135 C137 H13N 109.5
C135 C137 H13O 109.5
H13M C137 H13N 109.5
H13M C137 H13O 109.5
H13N C137 H13O 109.5
C135 C138 H13P 109.5
C135 C138 H13Q 109.5
C135 C138 H13R 109.5
H13P C138 H13Q 109.5
H13P C138 H13R 109.5
H13Q C138 H13R 109.5
C140 C139 C10 108.0(3)
C140 C139 C141 107.5(5)
C140 C139 C142 112.6(4)
C141 C139 C10 110.8(3)
C142 C139 C10 111.3(3)
C142 C139 C141 106.6(4)
C139 C140 H14A 109.5
C139 C140 H14B 109.5
C139 C140 H14C 109.5
H14A C140 H14B 109.5
H14A C140 H14C 109.5
H14B C140 H14C 109.5
C139 C141 H14D 109.5
C139 C141 H14E 109.5
C139 C141 H14F 109.5
H14D C141 H14E 109.5
H14D C141 H14F 109.5
H14E C141 H14F 109.5
C139 C142 H14G 109.5
C139 C142 H14H 109.5
C139 C142 H14I 109.5
H14G C142 H14H 109.5
H14G C142 H14I 109.5
H14H C142 H14I 109.5
C39 C143 C144 112.3(3)
C145 C143 C39 112.5(4)
C145 C143 C144 109.3(5)
C145 C143 C146 107.4(5)
C146 C143 C39 109.3(3)
C146 C143 C144 105.6(5)
C143 C144 H14J 109.5
C143 C144 H14K 109.5
C143 C144 H14L 109.5
H14J C144 H14K 109.5
H14J C144 H14L 109.5
H14K C144 H14L 109.5
C143 C145 H14M 109.5
C143 C145 H14N 109.5
C143 C145 H14O 109.5
H14M C145 H14N 109.5
H14M C145 H14O 109.5
H14N C145 H14O 109.5
C143 C146 H14P 109.5
C143 C146 H14Q 109.5
C143 C146 H14R 109.5
H14P C146 H14Q 109.5
H14P C146 H14R 109.5
H14Q C146 H14R 109.5
C30 C147 C248 105.1(6)
C30 C147 C148 106.6(6)
C249 C147 C30 110.8(7)
C249 C147 C248 109.7(13)
C249 C147 C250 119.8(14)
C250 C147 C30 109.8(10)
C250 C147 C248 100.3(11)
C149 C147 C30 112.0(14)
C149 C147 C148 103.2(15)
C150 C147 C30 116.2(10)
C150 C147 C148 105.1(12)
C150 C147 C149 112.4(16)
C59 C151 C253 107.7(6)
C59 C151 C152 104.2(6)
C59 C151 C153 107.6(4)
C252 C151 C59 108.9(7)
C252 C151 C253 104.4(11)
C254 C151 C59 112.0(5)
C254 C151 C252 121.2(9)
C254 C151 C253 101.3(10)
C152 C151 C153 102.3(7)
C154 C151 C59 111.0(6)
C154 C151 C152 129.6(10)
C154 C151 C153 100.1(7)
C50 C155 C157 109.3(4)
C156 C155 C50 114.3(3)
C156 C155 C157 99.4(4)
C158 C155 C50 112.3(4)
C158 C155 C156 116.9(5)
C158 C155 C157 102.8(5)
C155 C156 H15A 109.5
C155 C156 H15B 109.5
C155 C156 H15C 109.5
H15A C156 H15B 109.5
H15A C156 H15C 109.5
H15B C156 H15C 109.5
C155 C157 H15D 109.5
C155 C157 H15E 109.5
C155 C157 H15F 109.5
H15D C157 H15E 109.5
H15D C157 H15F 109.5
H15E C157 H15F 109.5
C155 C158 H15G 109.5
C155 C158 H15H 109.5
C155 C158 H15I 109.5
H15G C158 H15H 109.5
H15G C158 H15I 109.5
H15H C158 H15I 109.5
C160 C159 C79 111.3(5)
C160 C159 C161 113.0(8)
C160 C159 C162 108.7(8)
C161 C159 C79 107.5(5)
C162 C159 C79 111.6(5)
C162 C159 C161 104.6(6)
C159 C160 H16A 109.5
C159 C160 H16B 109.5
C159 C160 H16C 109.5
H16A C160 H16B 109.5
H16A C160 H16C 109.5
H16B C160 H16C 109.5
C159 C161 H16D 109.5
C159 C161 H16E 109.5
C159 C161 H16F 109.5
H16D C161 H16E 109.5
H16D C161 H16F 109.5
H16E C161 H16F 109.5
C159 C162 H16G 109.5
C159 C162 H16H 109.5
C159 C162 H16I 109.5
H16G C162 H16H 109.5
H16G C162 H16I 109.5
H16H C162 H16I 109.5
C70 C163 C166 112.5(5)
C164 C163 C70 109.7(5)
C164 C163 C166 106.7(6)
C165 C163 C70 112.5(4)
C165 C163 C164 108.8(7)
C165 C163 C166 106.4(6)
C163 C164 H16J 109.5
C163 C164 H16K 109.5
C163 C164 H16L 109.5
H16J C164 H16K 109.5
H16J C164 H16L 109.5
H16K C164 H16L 109.5
C163 C165 H16M 109.5
C163 C165 H16N 109.5
C163 C165 H16O 109.5
H16M C165 H16N 109.5
H16M C165 H16O 109.5
H16N C165 H16O 109.5
C163 C166 H16P 109.5
C163 C166 H16Q 109.5
C163 C166 H16R 109.5
H16P C166 H16Q 109.5
H16P C166 H16R 109.5
H16Q C166 H16R 109.5
C147 C248 H24A 109.5
C147 C248 H24B 109.5
C147 C248 H24C 109.5
H24A C248 H24B 109.5
H24A C248 H24C 109.5
H24B C248 H24C 109.5
C147 C249 H24D 109.5
C147 C249 H24E 109.5
C147 C249 H24F 109.5
H24D C249 H24E 109.5
H24D C249 H24F 109.5
H24E C249 H24F 109.5
C147 C250 H25A 109.5
C147 C250 H25B 109.5
C147 C250 H25C 109.5
H25A C250 H25B 109.5
H25A C250 H25C 109.5
H25B C250 H25C 109.5
C151 C252 H25D 109.5
C151 C252 H25E 109.5
C151 C252 H25F 109.5
H25D C252 H25E 109.5
H25D C252 H25F 109.5
H25E C252 H25F 109.5
C151 C253 H25G 109.5
C151 C253 H25H 109.5
C151 C253 H25I 109.5
H25G C253 H25H 109.5
H25G C253 H25I 109.5
H25H C253 H25I 109.5
C151 C254 H25J 109.5
C151 C254 H25K 109.5
C151 C254 H25L 109.5
H25J C254 H25K 109.5
H25J C254 H25L 109.5
H25K C254 H25L 109.5
C147 C148 H14S 109.5
C147 C148 H14T 109.5
C147 C148 H14U 109.5
H14S C148 H14T 109.5
H14S C148 H14U 109.5
H14T C148 H14U 109.5
C147 C149 H14V 109.5
C147 C149 H14W 109.5
C147 C149 H14X 109.5
H14V C149 H14W 109.5
H14V C149 H14X 109.5
H14W C149 H14X 109.5
C147 C150 H15J 109.5
C147 C150 H15K 109.5
C147 C150 H15L 109.5
H15J C150 H15K 109.5
H15J C150 H15L 109.5
H15K C150 H15L 109.5
C151 C152 H15M 109.5
C151 C152 H15N 109.5
C151 C152 H15O 109.5
H15M C152 H15N 109.5
H15M C152 H15O 109.5
H15N C152 H15O 109.5
C151 C153 H15P 109.5
C151 C153 H15Q 109.5
C151 C153 H15R 109.5
H15P C153 H15Q 109.5
H15P C153 H15R 109.5
H15Q C153 H15R 109.5
C151 C154 H15S 109.5
C151 C154 H15T 109.5
C151 C154 H15U 109.5
H15S C154 H15T 109.5
H15S C154 H15U 109.5
H15T C154 H15U 109.5
H17A O170 H17B 109.6
H16S O169 H16T 109.6
H16U O167 H16V 109.4
H16W O168 H16X 109.5

loop_
_geom_bond_atom_site_label_1
_geom_bond_atom_site_label_2
_geom_bond_distance
O128 H128 0.8400
O128 C127 1.430(4)
O132 H132 0.8400
O132 C131 1.462(5)
N3 H3 0.8800
N3 C2 1.378(4)
N3 C4 1.384(4)
N6 H6 0.8800
N6 C5 1.376(4)
N6 C7 1.366(4)
N23 H23 0.8800
N23 C22 1.377(4)
N23 C24 1.369(4)
N26 H26 0.8800
N26 C25 1.372(4)
N26 C27 1.374(4)
N43 H43 0.8800
N43 C42 1.375(4)
N43 C44 1.376(4)
N46 H46 0.8800
N46 C45 1.388(4)
N46 C47 1.386(4)
N63 H63 0.8800
N63 C62 1.378(5)
N63 C64 1.380(5)
N66 H66 0.8800
N66 C65 1.393(5)
N66 C67 1.362(5)
N82 C81 1.339(4)
N82 C83 1.365(4)
N84 C83 1.373(4)
N84 C85 1.328(4)
N92 C91 1.333(4)
N92 C93 1.359(4)
N94 C93 1.368(5)
N94 C95 1.324(4)
N102 C101 1.309(4)
N102 C103 1.357(4)
N104 C103 1.383(5)
N104 C105 1.342(5)
C1 C2 1.381(4)
C1 C20 1.413(5)
C1 C112 1.437(5)
C2 C17 1.418(5)
C4 C5 1.397(5)
C4 C16 1.397(5)
C5 C13 1.413(4)
C7 C8 1.384(5)
C7 C12 1.415(5)
C8 C9 1.399(4)
C8 C113 1.436(5)
C9 H9 0.9500
C9 C10 1.409(5)
C10 C11 1.386(5)
C10 C139 1.521(5)
C11 H11 0.9500
C11 C12 1.396(4)
C12 C13 1.436(5)
C13 C14 1.422(5)
C14 H14 0.9500
C14 C15 1.346(5)
C15 H15 0.9500
C15 C16 1.422(5)
C16 C17 1.463(5)
C17 C18 1.387(5)
C18 H18 0.9500
C18 C19 1.391(5)
C19 C20 1.395(5)
C19 C135 1.550(5)
C20 H20 0.9500
C21 C22 1.398(5)
C21 C40 1.380(4)
C21 C116 1.445(4)
C22 C37 1.397(4)
C24 C25 1.398(5)
C24 C36 1.388(4)
C25 C33 1.415(5)
C27 C28 1.399(5)
C27 C32 1.398(5)
C28 C29 1.399(5)
C28 C117 1.440(6)
C29 H29 0.9500
C29 C30 1.407(6)
C30 C31 1.367(6)
C30 C147 1.536(6)
C31 H31 0.9500
C31 C32 1.403(5)
C32 C33 1.450(6)
C33 C34 1.380(5)
C34 H34 0.9500
C34 C35 1.361(6)
C35 H35 0.9500
C35 C36 1.433(5)
C36 C37 1.435(5)
C37 C38 1.398(5)
C38 H38 0.9500
C38 C39 1.397(5)
C39 C40 1.400(4)
C39 C143 1.519(5)
C40 H40 0.9500
C41 C42 1.393(5)
C41 C60 1.400(5)
C41 C120 1.423(5)
C42 C57 1.408(5)
C44 C45 1.373(4)
C44 C56 1.421(5)
C45 C53 1.393(5)
C47 C48 1.389(5)
C47 C52 1.415(5)
C48 C49 1.401(5)
C48 C121 1.432(5)
C49 H49 0.9500
C49 C50 1.400(5)
C50 C51 1.387(5)
C50 C155 1.521(5)
C51 H51 0.9500
C51 C52 1.397(4)
C52 C53 1.454(5)
C53 C54 1.422(5)
C54 H54 0.9500
C54 C55 1.358(5)
C55 H55 0.9500
C55 C56 1.399(5)
C56 C57 1.460(5)
C57 C58 1.400(5)
C58 H58 0.9500
C58 C59 1.373(5)
C59 C60 1.394(6)
C59 C151 1.559(5)
C60 H60 0.9500
C61 C62 1.393(6)
C61 C80 1.418(6)
C61 C124 1.401(6)
C62 C77 1.410(6)
C64 C65 1.385(6)
C64 C76 1.389(6)
C65 C73 1.386(6)
C67 C68 1.389(6)
C67 C72 1.432(6)
C68 C69 1.412(6)
C68 C125 1.405(6)
C69 H69 0.9500
C69 C70 1.409(6)
C70 C71 1.385(7)
C70 C163 1.538(7)
C71 H71 0.9500
C71 C72 1.390(6)
C72 C73 1.439(6)
C73 C74 1.421(6)
C74 H74 0.9500
C74 C75 1.416(7)
C75 H75 0.9500
C75 C76 1.410(6)
C76 C77 1.441(6)
C77 C78 1.411(6)
C78 H78 0.9500
C78 C79 1.409(7)
C79 C80 1.391(6)
C79 C159 1.533(6)
C80 H80 0.9500
C81 C90 1.410(4)
C81 C114 1.436(4)
C83 C88 1.420(4)
C85 C86 1.399(5)
C85 C115 1.445(4)
C86 H86 0.9500
C86 C87 1.355(4)
C87 H87 0.9500
C87 C88 1.397(4)
C88 C89 1.426(4)
C89 H89 0.9500
C89 C90 1.350(4)
C90 H90 0.9500
C91 C100 1.412(5)
C91 C118 1.415(6)
C93 C98 1.426(5)
C95 C96 1.427(5)
C95 C119 1.430(6)
C96 H96 0.9500
C96 C97 1.353(6)
C97 H97 0.9500
C97 C98 1.413(5)
C98 C99 1.398(6)
C99 H99 0.9500
C99 C100 1.355(6)
C100 H100 0.9500
C101 C110 1.447(5)
C101 C122 1.423(5)
C103 C108 1.401(5)
C105 C106 1.422(5)
C105 C123 1.445(6)
C106 H106 0.9500
C106 C107 1.334(5)
C107 H107 0.9500
C107 C108 1.407(5)
C108 C109 1.418(5)
C109 H109 0.9500
C109 C110 1.358(5)
C110 H110 0.9500
C111 C112 1.195(5)
C111 C127 1.473(5)
C113 C114 1.197(4)
C115 C116 1.196(4)
C117 C118 1.199(5)
C119 C120 1.194(5)
C121 C122 1.222(5)
C123 C124 1.204(5)
C125 C126 1.198(5)
C126 C131 1.498(6)
C127 C129 1.537(5)
C127 C130 1.531(5)
C129 H12A 0.9800
C129 H12B 0.9800
C129 H12C 0.9800
C130 H13A 0.9800
C130 H13B 0.9800
C130 H13C 0.9800
C131 C133 1.535(6)
C131 C134 1.499(6)
C133 H13D 0.9800
C133 H13E 0.9800
C133 H13F 0.9800
C134 H13G 0.9800
C134 H13H 0.9800
C134 H13I 0.9800
C135 C136 1.484(7)
C135 C137 1.506(7)
C135 C138 1.530(7)
C136 H13J 0.9800
C136 H13K 0.9800
C136 H13L 0.9800
C137 H13M 0.9800
C137 H13N 0.9800
C137 H13O 0.9800
C138 H13P 0.9800
C138 H13Q 0.9800
C138 H13R 0.9800
C139 C140 1.502(6)
C139 C141 1.516(6)
C139 C142 1.509(6)
C140 H14A 0.9800
C140 H14B 0.9800
C140 H14C 0.9800
C141 H14D 0.9800
C141 H14E 0.9800
C141 H14F 0.9800
C142 H14G 0.9800
C142 H14H 0.9800
C142 H14I 0.9800
C143 C144 1.519(7)
C143 C145 1.475(6)
C143 C146 1.482(6)
C144 H14J 0.9800
C144 H14K 0.9800
C144 H14L 0.9800
C145 H14M 0.9800
C145 H14N 0.9800
C145 H14O 0.9800
C146 H14P 0.9800
C146 H14Q 0.9800
C146 H14R 0.9800
C147 C248 1.642(13)
C147 C249 1.474(16)
C147 C250 1.526(12)
C147 C148 1.613(13)
C147 C149 1.529(15)
C147 C150 1.52(2)
C151 C252 1.421(12)
C151 C253 1.569(12)
C151 C254 1.414(9)
C151 C152 1.567(11)
C151 C153 1.649(9)
C151 C154 1.528(11)
C155 C156 1.493(6)
C155 C157 1.581(8)
C155 C158 1.422(7)
C156 H15A 0.9800
C156 H15B 0.9800
C156 H15C 0.9800
C157 H15D 0.9800
C157 H15E 0.9800
C157 H15F 0.9800
C158 H15G 0.9800
C158 H15H 0.9800
C158 H15I 0.9800
C159 C160 1.430(9)
C159 C161 1.503(9)
C159 C162 1.444(8)
C160 H16A 0.9800
C160 H16B 0.9800
C160 H16C 0.9800
C161 H16D 0.9800
C161 H16E 0.9800
C161 H16F 0.9800
C162 H16G 0.9800
C162 H16H 0.9800
C162 H16I 0.9800
C163 C164 1.530(9)
C163 C165 1.459(8)
C163 C166 1.580(9)
C164 H16J 0.9800
C164 H16K 0.9800
C164 H16L 0.9800
C165 H16M 0.9800
C165 H16N 0.9800
C165 H16O 0.9800
C166 H16P 0.9800
C166 H16Q 0.9800
C166 H16R 0.9800
C248 H24A 0.9800
C248 H24B 0.9800
C248 H24C 0.9800
C249 H24D 0.9800
C249 H24E 0.9800
C249 H24F 0.9800
C250 H25A 0.9800
C250 H25B 0.9800
C250 H25C 0.9800
C252 H25D 0.9800
C252 H25E 0.9800
C252 H25F 0.9800
C253 H25G 0.9800
C253 H25H 0.9800
C253 H25I 0.9800
C254 H25J 0.9800
C254 H25K 0.9800
C254 H25L 0.9800
C148 H14S 0.9800
C148 H14T 0.9800
C148 H14U 0.9800
C149 H14V 0.9800
C149 H14W 0.9800
C149 H14X 0.9800
C150 H15J 0.9800
C150 H15K 0.9800
C150 H15L 0.9800
C152 H15M 0.9800
C152 H15N 0.9800
C152 H15O 0.9800
C153 H15P 0.9800
C153 H15Q 0.9800
C153 H15R 0.9800
C154 H15S 0.9800
C154 H15T 0.9800
C154 H15U 0.9800
O170 H17A 0.8709
O170 H17B 0.8696
O169 H16S 0.8699
O169 H16T 0.8682
O167 H16U 0.8709
O167 H16V 0.8698
O168 H16W 0.8696
O168 H16X 0.8700

loop_
_geom_torsion_atom_site_label_1
_geom_torsion_atom_site_label_2
_geom_torsion_atom_site_label_3
_geom_torsion_atom_site_label_4
_geom_torsion
N3 C2 C17 C16 1.7(4)
N3 C2 C17 C18 -175.5(3)
N3 C4 C5 N6 0.0(6)
N3 C4 C5 C13 -179.7(3)
N3 C4 C16 C15 179.5(3)
N3 C4 C16 C17 2.7(4)
N6 C5 C13 C12 -0.6(4)
N6 C5 C13 C14 -177.1(3)
N6 C7 C8 C9 -179.5(3)
N6 C7 C8 C113 -0.2(5)
N6 C7 C12 C11 -179.1(3)
N6 C7 C12 C13 0.2(4)
N23 C22 C37 C36 -0.2(4)
N23 C22 C37 C38 178.9(3)
N23 C24 C25 N26 -1.3(6)
N23 C24 C25 C33 -179.6(3)
N23 C24 C36 C35 179.7(3)
N23 C24 C36 C37 -3.3(4)
N26 C25 C33 C32 0.4(4)
N26 C25 C33 C34 -177.3(3)
N26 C27 C28 C29 179.2(3)
N26 C27 C28 C117 -3.9(6)
N26 C27 C32 C31 -179.2(3)
N26 C27 C32 C33 0.7(4)
N43 C42 C57 C56 1.6(4)
N43 C42 C57 C58 179.3(3)
N43 C44 C45 N46 -3.5(6)
N43 C44 C45 C53 176.4(3)
N43 C44 C56 C55 -176.9(3)
N43 C44 C56 C57 1.9(4)
N46 C45 C53 C52 -0.1(4)
N46 C45 C53 C54 179.9(3)
N46 C47 C48 C49 179.3(3)
N46 C47 C48 C121 -0.8(6)
N46 C47 C52 C51 -179.7(3)
N46 C47 C52 C53 1.4(4)
N63 C62 C77 C76 -0.4(5)
N63 C62 C77 C78 -179.0(4)
N63 C64 C65 N66 -2.0(7)
N63 C64 C65 C73 175.5(4)
N63 C64 C76 C75 -176.6(4)
N63 C64 C76 C77 2.3(5)
N66 C65 C73 C72 2.5(5)
N66 C65 C73 C74 178.3(4)
N66 C67 C68 C69 175.5(4)
N66 C67 C68 C125 1.2(7)
N66 C67 C72 C71 -176.8(4)
N66 C67 C72 C73 2.1(5)
N82 C81 C90 C89 0.9(5)
N82 C83 C88 C87 -177.4(3)
N82 C83 C88 C89 1.8(5)
N84 C83 C88 C87 3.4(5)
N84 C83 C88 C89 -177.5(3)
N84 C85 C86 C87 0.5(5)
N92 C91 C100 C99 3.7(6)
N92 C93 C98 C97 -178.0(3)
N92 C93 C98 C99 1.4(5)
N94 C93 C98 C97 2.6(5)
N94 C93 C98 C99 -178.0(3)
N94 C95 C96 C97 -0.4(6)
N102 C101 C110 C109 2.6(5)
N102 C101 C122 C121 175.2(19)
N102 C103 C108 C107 -177.0(3)
N102 C103 C108 C109 3.3(5)
N104 C103 C108 C107 2.1(5)
N104 C103 C108 C109 -177.7(3)
N104 C105 C106 C107 1.2(5)
C1 C2 C17 C16 179.6(3)
C1 C2 C17 C18 2.5(5)
C2 N3 C4 C5 175.1(3)
C2 N3 C4 C16 -1.8(4)
C2 C1 C20 C19 3.3(5)
C2 C17 C18 C19 0.4(6)
C4 N3 C2 C1 -177.8(3)
C4 N3 C2 C17 0.0(4)
C4 C5 C13 C12 179.2(3)
C4 C5 C13 C14 2.6(5)
C4 C16 C17 C2 -2.7(4)
C4 C16 C17 C18 173.9(4)
C5 N6 C7 C8 178.9(3)
C5 N6 C7 C12 -0.5(4)
C5 C4 C16 C15 2.3(5)
C5 C4 C16 C17 -174.4(3)
C5 C13 C14 C15 -1.3(6)
C7 N6 C5 C4 -179.0(3)
C7 N6 C5 C13 0.7(4)
C7 C8 C9 C10 -0.8(5)
C7 C12 C13 C5 0.3(4)
C7 C12 C13 C14 175.9(4)
C8 C7 C12 C11 1.5(5)
C8 C7 C12 C13 -179.3(3)
C8 C9 C10 C11 0.4(5)
C8 C9 C10 C139 178.4(3)
C9 C10 C11 C12 1.0(5)
C9 C10 C139 C140 -81.9(5)
C9 C10 C139 C141 35.6(5)
C9 C10 C139 C142 154.0(4)
C10 C11 C12 C7 -1.9(5)
C10 C11 C12 C13 179.1(4)
C11 C10 C139 C140 96.1(5)
C11 C10 C139 C141 -146.4(4)
C11 C10 C139 C142 -28.0(6)
C11 C12 C13 C5 179.3(4)
C11 C12 C13 C14 -5.0(8)
C12 C7 C8 C9 -0.2(5)
C12 C7 C8 C113 179.1(3)
C12 C13 C14 C15 -176.5(4)
C13 C14 C15 C16 0.5(6)
C14 C15 C16 C4 -1.0(6)
C14 C15 C16 C17 174.6(4)
C15 C16 C17 C2 -178.7(4)
C15 C16 C17 C18 -2.2(8)
C16 C4 C5 N6 176.6(3)
C16 C4 C5 C13 -3.1(5)
C16 C17 C18 C19 -175.8(4)
C17 C18 C19 C20 -1.2(6)
C17 C18 C19 C135 173.7(4)
C18 C19 C20 C1 -0.7(6)
C18 C19 C135 C136 -82.8(6)
C18 C19 C135 C137 152.8(5)
C18 C19 C135 C138 34.0(6)
C20 C1 C2 N3 173.3(3)
C20 C1 C2 C17 -4.2(5)
C20 C19 C135 C136 92.2(6)
C20 C19 C135 C137 -32.3(6)
C20 C19 C135 C138 -151.0(5)
C21 C22 C37 C36 -178.5(3)
C21 C22 C37 C38 0.5(5)
C22 N23 C24 C25 -178.5(3)
C22 N23 C24 C36 3.3(4)
C22 C21 C40 C39 0.1(5)
C22 C37 C38 C39 -1.0(5)
C24 N23 C22 C21 176.3(3)
C24 N23 C22 C37 -1.9(4)
C24 C25 C33 C32 179.0(3)
C24 C25 C33 C34 1.3(5)
C24 C36 C37 C22 2.1(4)
C24 C36 C37 C38 -176.8(4)
C25 N26 C27 C28 178.4(3)
C25 N26 C27 C32 -0.5(4)
C25 C24 C36 C35 1.3(5)
C25 C24 C36 C37 178.3(3)
C25 C33 C34 C35 -0.9(6)
C27 N26 C25 C24 -178.4(4)
C27 N26 C25 C33 0.0(4)
C27 C28 C29 C30 0.8(6)
C27 C32 C33 C25 -0.7(4)
C27 C32 C33 C34 176.6(4)
C28 C27 C32 C31 1.9(6)
C28 C27 C32 C33 -178.2(3)
C28 C29 C30 C31 0.8(6)
C28 C29 C30 C147 178.4(4)
C29 C30 C31 C32 -1.0(6)
C29 C30 C147 C248 51.0(8)
C29 C30 C147 C249 -67.4(13)
C29 C30 C147 C250 158.1(11)
C29 C30 C147 C148 -112.5(8)
C29 C30 C147 C149 135.4(14)
C29 C30 C147 C150 4.3(16)
C30 C31 C32 C27 -0.3(6)
C30 C31 C32 C33 179.8(4)
C31 C30 C147 C248 -131.4(7)
C31 C30 C147 C249 110.2(13)
C31 C30 C147 C250 -24.3(12)
C31 C30 C147 C148 65.1(8)
C31 C30 C147 C149 -47.0(15)
C31 C30 C147 C150 -178.1(15)
C31 C32 C33 C25 179.2(4)
C31 C32 C33 C34 -3.5(8)
C32 C27 C28 C29 -2.1(5)
C32 C27 C28 C117 174.8(3)
C32 C33 C34 C35 -177.8(4)
C33 C34 C35 C36 0.7(6)
C34 C35 C36 C24 -0.9(6)
C34 C35 C36 C37 -176.8(4)
C35 C36 C37 C22 178.4(4)
C35 C36 C37 C38 -0.4(7)
C36 C24 C25 N26 176.7(3)
C36 C24 C25 C33 -1.5(5)
C36 C37 C38 C39 177.8(4)
C37 C38 C39 C40 1.0(5)
C37 C38 C39 C143 -175.4(3)
C38 C39 C40 C21 -0.6(5)
C38 C39 C143 C144 -171.5(5)
C38 C39 C143 C145 -47.6(6)
C38 C39 C143 C146 71.6(5)
C40 C21 C22 N23 -178.1(3)
C40 C21 C22 C37 -0.1(5)
C40 C39 C143 C144 12.3(6)
C40 C39 C143 C145 136.2(5)
C40 C39 C143 C146 -104.6(5)
C41 C42 C57 C56 -175.7(3)
C41 C42 C57 C58 2.0(5)
C42 N43 C44 C45 -179.3(3)
C42 N43 C44 C56 -1.0(4)
C42 C41 C60 C59 0.4(6)
C42 C57 C58 C59 1.3(5)
C44 N43 C42 C41 176.7(3)
C44 N43 C42 C57 -0.4(4)
C44 C45 C53 C52 180.0(3)
C44 C45 C53 C54 -0.1(5)
C44 C56 C57 C42 -2.1(4)
C44 C56 C57 C58 -179.2(4)
C45 N46 C47 C48 179.1(3)
C45 N46 C47 C52 -1.5(4)
C45 C44 C56 C55 1.7(5)
C45 C44 C56 C57 -179.6(3)
C45 C53 C54 C55 2.0(5)
C47 N46 C45 C44 -179.1(3)
C47 N46 C45 C53 0.9(4)
C47 C48 C49 C50 1.7(5)
C47 C52 C53 C45 -0.8(4)
C47 C52 C53 C54 179.2(4)
C48 C47 C52 C51 -0.2(5)
C48 C47 C52 C53 -179.1(3)
C48 C49 C50 C51 -3.1(6)
C48 C49 C50 C155 178.6(4)
C49 C50 C51 C52 2.8(6)
C49 C50 C155 C156 -170.0(4)
C49 C50 C155 C157 -59.6(5)
C49 C50 C155 C158 53.8(7)
C50 C51 C52 C47 -1.2(5)
C50 C51 C52 C53 177.3(4)
C51 C50 C155 C156 11.8(7)
C51 C50 C155 C157 122.2(5)
C51 C50 C155 C158 -124.4(6)
C51 C52 C53 C45 -179.4(4)
C51 C52 C53 C54 0.6(7)
C52 C47 C48 C49 0.0(5)
C52 C47 C48 C121 179.8(3)
C52 C53 C54 C55 -178.1(4)
C53 C54 C55 C56 -2.1(5)
C54 C55 C56 C44 0.3(5)
C54 C55 C56 C57 -178.1(4)
C55 C56 C57 C42 176.4(4)
C55 C56 C57 C58 -0.7(7)
C56 C44 C45 N46 178.3(3)
C56 C44 C45 C53 -1.7(5)
C56 C57 C58 C59 178.1(4)
C57 C58 C59 C60 -3.5(6)
C57 C58 C59 C151 177.5(4)
C58 C59 C60 C41 2.7(6)
C58 C59 C151 C252 107.1(9)
C58 C59 C151 C253 -140.3(9)
C58 C59 C151 C254 -29.8(10)
C58 C59 C151 C152 -69.0(9)
C58 C59 C151 C153 39.1(6)
C58 C59 C151 C154 147.7(8)
C60 C41 C42 N43 -179.6(3)
C60 C41 C42 C57 -2.7(5)
C60 C59 C151 C252 -71.8(9)
C60 C59 C151 C253 40.8(10)
C60 C59 C151 C254 151.2(9)
C60 C59 C151 C152 112.0(8)
C60 C59 C151 C153 -139.8(5)
C60 C59 C151 C154 -31.3(9)
C61 C62 C77 C76 -179.8(4)
C61 C62 C77 C78 1.5(6)
C62 N63 C64 C65 178.7(4)
C62 N63 C64 C76 -2.6(5)
C62 C61 C80 C79 0.1(6)
C62 C61 C124 C123 -10(2)
C62 C77 C78 C79 -0.9(6)
C64 N63 C62 C61 -178.8(4)
C64 N63 C62 C77 1.8(4)
C64 C65 C73 C72 -175.4(4)
C64 C65 C73 C74 0.4(7)
C64 C76 C77 C62 -1.2(5)
C64 C76 C77 C78 177.2(5)
C65 N66 C67 C68 -177.3(4)
C65 N66 C67 C72 -0.6(4)
C65 C64 C76 C75 2.3(6)
C65 C64 C76 C77 -178.8(4)
C65 C73 C74 C75 3.2(7)
C67 N66 C65 C64 176.4(4)
C67 N66 C65 C73 -1.2(5)
C67 C68 C69 C70 0.3(6)
C67 C72 C73 C65 -2.8(5)
C67 C72 C73 C74 -177.9(5)
C68 C67 C72 C71 0.2(6)
C68 C67 C72 C73 179.1(4)
C68 C69 C70 C71 1.0(7)
C68 C69 C70 C163 -178.9(4)
C69 C70 C71 C72 -1.7(8)
C69 C70 C163 C164 -71.9(7)
C69 C70 C163 C165 49.3(8)
C69 C70 C163 C166 169.5(6)
C70 C71 C72 C67 1.2(7)
C70 C71 C72 C73 -177.3(5)
C71 C70 C163 C164 108.2(7)
C71 C70 C163 C165 -130.6(6)
C71 C70 C163 C166 -10.4(8)
C71 C72 C73 C65 175.8(5)
C71 C72 C73 C74 0.7(10)
C72 C67 C68 C69 -0.8(6)
C72 C67 C68 C125 -175.1(4)
C72 C73 C74 C75 177.7(5)
C73 C74 C75 C76 -4.0(7)
C74 C75 C76 C64 1.3(7)
C74 C75 C76 C77 -177.2(5)
C75 C76 C77 C62 177.5(5)
C75 C76 C77 C78 -4.2(9)
C76 C64 C65 N66 179.4(4)
C76 C64 C65 C73 -3.2(6)
C76 C77 C78 C79 -179.1(5)
C77 C78 C79 C80 -0.1(7)
C77 C78 C79 C159 -178.8(4)
C78 C79 C80 C61 0.5(7)
C78 C79 C159 C160 168.8(8)
C78 C79 C159 C161 -67.0(7)
C78 C79 C159 C162 47.1(7)
C80 C61 C62 N63 179.6(4)
C80 C61 C62 C77 -1.1(6)
C80 C61 C124 C123 168.5(17)
C80 C79 C159 C160 -9.9(10)
C80 C79 C159 C161 114.3(7)
C80 C79 C159 C162 -131.6(6)
C81 N82 C83 N84 178.0(3)
C81 N82 C83 C88 -1.3(4)
C83 N82 C81 C90 -0.1(4)
C83 N82 C81 C114 -179.1(3)
C83 N84 C85 C86 1.1(4)
C83 N84 C85 C115 178.7(3)
C83 C88 C89 C90 -0.9(5)
C85 N84 C83 N82 177.7(3)
C85 N84 C83 C88 -3.0(4)
C85 C86 C87 C88 -0.1(5)
C86 C87 C88 C83 -1.7(5)
C86 C87 C88 C89 179.2(3)
C87 C88 C89 C90 178.2(3)
C88 C89 C90 C81 -0.3(5)
C91 N92 C93 N94 -179.8(3)
C91 N92 C93 C98 0.8(5)
C93 N92 C91 C100 -3.4(5)
C93 N92 C91 C118 178.3(3)
C93 N94 C95 C96 0.2(5)
C93 N94 C95 C119 178.3(3)
C93 C98 C99 C100 -1.1(6)
C95 N94 C93 N92 179.2(3)
C95 N94 C93 C98 -1.4(5)
C95 C96 C97 C98 1.7(6)
C96 C97 C98 C93 -2.7(5)
C96 C97 C98 C99 177.9(4)
C97 C98 C99 C100 178.2(4)
C98 C99 C100 C91 -1.2(6)
C101 N102 C103 N104 177.1(3)
C101 N102 C103 C108 -3.8(5)
C103 N102 C101 C110 0.7(5)
C103 N102 C101 C122 179.9(3)
C103 N104 C105 C106 0.5(5)
C103 N104 C105 C123 -177.2(3)
C103 C108 C109 C110 0.4(5)
C105 N104 C103 N102 177.1(3)
C105 N104 C103 C108 -2.1(5)
C105 C106 C107 C108 -1.2(5)
C106 C107 C108 C103 -0.3(5)
C106 C107 C108 C109 179.4(3)
C107 C108 C109 C110 -179.3(4)
C108 C109 C110 C101 -3.1(6)
C110 C101 C122 C121 -6(2)
C112 C1 C2 N3 -3.1(5)
C112 C1 C2 C17 179.3(3)
C112 C1 C20 C19 179.5(3)
C113 C8 C9 C10 179.9(3)
C114 C81 C90 C89 179.9(3)
C115 C85 C86 C87 -177.1(3)
C116 C21 C22 N23 -1.3(5)
C116 C21 C22 C37 176.7(3)
C116 C21 C40 C39 -176.6(3)
C117 C28 C29 C30 -176.2(4)
C118 C91 C100 C99 -178.1(4)
C119 C95 C96 C97 -178.5(4)
C120 C41 C42 N43 -2.2(5)
C120 C41 C42 C57 174.7(3)
C120 C41 C60 C59 -176.8(4)
C121 C48 C49 C50 -178.1(3)
C122 C101 C110 C109 -176.6(3)
C123 C105 C106 C107 178.8(3)
C124 C61 C62 N63 -1.7(6)
C124 C61 C62 C77 177.6(3)
C124 C61 C80 C79 -178.5(4)
C125 C68 C69 C70 174.4(4)
C135 C19 C20 C1 -175.6(4)
C139 C10 C11 C12 -177.0(3)
C143 C39 C40 C21 175.7(3)
C147 C30 C31 C32 -178.6(4)
C151 C59 C60 C41 -178.3(4)
C155 C50 C51 C52 -179.0(4)
C159 C79 C80 C61 179.2(4)
C163 C70 C71 C72 178.2(5)

loop_
_smtbx_masks_void_nr
_smtbx_masks_void_average_x
_smtbx_masks_void_average_y
_smtbx_masks_void_average_z
_smtbx_masks_void_volume
_smtbx_masks_void_count_electrons
1 -0.440 -0.597 0.500 2859.0 1009.3
